data_4081654
loop_
_publ_author_name
'Pfaff, Ulrike'
'Hildebrandt, Alexander'
'Schaarschmidt, Dieter'
'R\"uffer, Tobias'
'Low, Paul J.'
'Lang, Heinrich'

_publ_section_title
;
 Molecular Wires using (Oligo)pyrroles as Connecting Units: An Electron
 Transfer Study
;
_journal_issue 20
_journal_name_full Organometallics
_journal_page_first 6106
_journal_paper_doi 10.1021/om4007533
_journal_volume 32
_journal_year 2013
_chemical_formula_moiety 'C40 H32 Fe2 N2'
_chemical_formula_sum 'C40 H32 Fe2 N2'
_chemical_formula_weight 652.38
_chemical_name_systematic
;
 ?
;
_space_group_IT_number 2
_symmetry_cell_setting triclinic
_symmetry_space_group_name_Hall '-P 1'
_symmetry_space_group_name_H-M 'P -1'
_atom_sites_solution_hydrogens geom
_atom_sites_solution_primary direct
_atom_sites_solution_secondary difmap
_audit_creation_method SHELXL-97
_cell_angle_alpha 112.931(3)
_cell_angle_beta 105.841(3)
_cell_angle_gamma 97.547(3)
_cell_formula_units_Z 4
_cell_length_a 12.8550(5)
_cell_length_b 16.1262(4)
_cell_length_c 16.9337(6)
_cell_measurement_reflns_used 10010
_cell_measurement_temperature 110
_cell_measurement_theta_max 29.0634
_cell_measurement_theta_min 2.8961
_cell_volume 2996.2(2)
_computing_cell_refinement
;
CrysAlisPro, Oxford Diffraction Ltd.,
Version 1.171.33.46 (release 27-08-2009 CrysAlis171 .NET)
(compiled Aug 27 2009,17:19:36)
;
_computing_data_collection
;
CrysAlisPro, Oxford Diffraction Ltd.,
Version 1.171.33.46 (release 27-08-2009 CrysAlis171 .NET)
(compiled Aug 27 2009,17:19:36)
;
_computing_data_reduction
;
CrysAlisPro, Oxford Diffraction Ltd.,
Version 1.171.33.46 (release 27-08-2009 CrysAlis171 .NET)
(compiled Aug 27 2009,17:19:36)
;
_computing_structure_refinement 'SHELXL-97 (Sheldrick, 1997)'
_computing_structure_solution 'SHELXS-97 (Sheldrick, 1990)'
_diffrn_ambient_temperature 110
_diffrn_measured_fraction_theta_full 0.994
_diffrn_measured_fraction_theta_max 0.994
_diffrn_measurement_device_type 'Oxford Gemini S'
_diffrn_measurement_method '\w scans'
_diffrn_radiation_monochromator graphite
_diffrn_radiation_source 'fine-focus sealed tube'
_diffrn_radiation_type MoK\a
_diffrn_radiation_wavelength 0.71073
_diffrn_reflns_av_R_equivalents 0.0379
_diffrn_reflns_av_sigmaI/netI 0.0819
_diffrn_reflns_limit_h_max 15
_diffrn_reflns_limit_h_min -15
_diffrn_reflns_limit_k_max 19
_diffrn_reflns_limit_k_min -19
_diffrn_reflns_limit_l_max 20
_diffrn_reflns_limit_l_min -20
_diffrn_reflns_number 27603
_diffrn_reflns_theta_full 26.00
_diffrn_reflns_theta_max 26.00
_diffrn_reflns_theta_min 2.90
_diffrn_standards_decay_% 0
_diffrn_standards_interval_count 50
_diffrn_standards_interval_time 10
_diffrn_standards_number 2
_exptl_absorpt_coefficient_mu 1.001
_exptl_absorpt_correction_T_max 1.00000
_exptl_absorpt_correction_T_min 0.94167
_exptl_absorpt_correction_type multi-scan
_exptl_absorpt_process_details
;
CrysAlisPro, Oxford Diffraction Ltd.,
Version 1.171.33.46 (release 27-08-2009 CrysAlis171 .NET)
(compiled Aug 27 2009,17:19:36)
Empirical absorption correction using spherical harmonics,
 implemented in SCALE3 ABSPACK scaling algorithm.
;
_exptl_crystal_colour orange
_exptl_crystal_density_diffrn 1.446
_exptl_crystal_density_method 'not measured'
_exptl_crystal_description block
_exptl_crystal_F_000 1352
_exptl_crystal_size_max 0.15
_exptl_crystal_size_mid 0.12
_exptl_crystal_size_min 0.08
_refine_diff_density_max 0.768
_refine_diff_density_min -0.354
_refine_diff_density_rms 0.063
_refine_ls_extinction_method none
_refine_ls_goodness_of_fit_ref 0.859
_refine_ls_hydrogen_treatment constr
_refine_ls_matrix_type full
_refine_ls_number_parameters 845
_refine_ls_number_reflns 11692
_refine_ls_number_restraints 133
_refine_ls_restrained_S_all 0.854
_refine_ls_R_factor_all 0.0720
_refine_ls_R_factor_gt 0.0387
_refine_ls_shift/su_max 0.003
_refine_ls_shift/su_mean 0.000
_refine_ls_structure_factor_coef Fsqd
_refine_ls_weighting_details 'calc w=1/[\s^2^(Fo^2^)+(0.0401P)^2^+0.0000P] where P=(Fo^2^+2Fc^2^)/3'
_refine_ls_weighting_scheme calc
_refine_ls_wR_factor_gt 0.0772
_refine_ls_wR_factor_ref 0.0813
_reflns_number_gt 7309
_reflns_number_total 11692
_reflns_threshold_expression >2sigma(I)
_cod_data_source_file om4007533_si_002.cif
_cod_data_source_block exp_123
_cod_original_cell_volume 2996.19(17)
_cod_original_sg_symbol_H-M P-1
_cod_database_code 4081654

loop_
_symmetry_equiv_pos_as_xyz
'x, y, z'
'-x, -y, -z'

loop_
_atom_site_label
_atom_site_type_symbol
_atom_site_fract_x
_atom_site_fract_y
_atom_site_fract_z
_atom_site_U_iso_or_equiv
_atom_site_adp_type
_atom_site_occupancy
_atom_site_symmetry_multiplicity
_atom_site_calc_flag
_atom_site_refinement_flags
_atom_site_disorder_assembly
_atom_site_disorder_group
C1 C -0.1459(2) 0.1653(2) 0.5979(2) 0.0380(7) Uani 1 1 d . . .
H1 H -0.1775 0.1559 0.5377 0.046 Uiso 1 1 calc R . .
C2 C -0.1277(3) 0.0954(2) 0.6255(2) 0.0412(8) Uani 1 1 d . . .
H2 H -0.1449 0.0318 0.5870 0.049 Uiso 1 1 calc R . .
C3 C -0.0782(3) 0.1388(2) 0.7229(2) 0.0417(8) Uani 1 1 d . . .
H3 H -0.0575 0.1090 0.7596 0.050 Uiso 1 1 calc R . .
C4 C -0.0663(2) 0.2352(2) 0.7529(2) 0.0390(8) Uani 1 1 d . . .
H4 H -0.0356 0.2806 0.8136 0.047 Uiso 1 1 calc R . .
C5 C -0.1085(2) 0.2515(2) 0.6760(2) 0.0377(8) Uani 1 1 d . . .
H5 H -0.1112 0.3092 0.6770 0.045 Uiso 1 1 calc R . .
C6 C 0.1221(2) 0.12729(18) 0.60340(18) 0.0251(6) Uani 1 1 d . . .
H6 H 0.1045 0.0650 0.5610 0.030 Uiso 1 1 calc R . .
C7 C 0.1718(2) 0.16307(19) 0.70017(18) 0.0285(7) Uani 1 1 d . . .
H7 H 0.1920 0.1285 0.7320 0.034 Uiso 1 1 calc R . .
C8 C 0.1849(2) 0.26062(19) 0.73941(18) 0.0268(6) Uani 1 1 d . . .
H8 H 0.2157 0.3016 0.8017 0.032 Uiso 1 1 calc R . .
C9 C 0.1427(2) 0.28520(18) 0.66705(17) 0.0242(6) Uani 1 1 d . . .
H9 H 0.1407 0.3450 0.6740 0.029 Uiso 1 1 calc R . .
C10 C 0.1039(2) 0.20264(17) 0.58198(17) 0.0210(6) Uani 1 1 d . . .
C11 C 0.0513(2) 0.18921(17) 0.48795(17) 0.0210(6) Uani 1 1 d . . .
C12 C -0.0148(2) 0.10881(18) 0.41212(18) 0.0269(6) Uani 1 1 d . . .
H12 H -0.0360 0.0508 0.4108 0.032 Uiso 1 1 calc R . .
C13 C -0.0454(2) 0.12845(17) 0.33694(17) 0.0272(6) Uani 1 1 d . . .
H13 H -0.0899 0.0859 0.2771 0.033 Uiso 1 1 calc R . .
C14 C 0.0018(2) 0.22154(17) 0.36699(17) 0.0211(6) Uani 1 1 d . . .
C15 C 0.1265(2) 0.35445(16) 0.51923(16) 0.0183(6) Uani 1 1 d . . .
C16 C 0.0718(2) 0.42309(18) 0.54579(17) 0.0255(6) Uani 1 1 d . . .
H16 H -0.0061 0.4084 0.5220 0.031 Uiso 1 1 calc R . .
C17 C 0.1339(3) 0.51421(18) 0.60825(18) 0.0319(7) Uani 1 1 d . . .
H17 H 0.0977 0.5606 0.6268 0.038 Uiso 1 1 calc R . .
C18 C 0.2493(3) 0.53535(19) 0.64240(19) 0.0364(7) Uani 1 1 d . . .
H18 H 0.2908 0.5962 0.6845 0.044 Uiso 1 1 calc R . .
C19 C 0.3036(3) 0.46704(19) 0.61469(19) 0.0353(7) Uani 1 1 d . . .
H19 H 0.3816 0.4820 0.6373 0.042 Uiso 1 1 calc R . .
C20 C 0.2419(2) 0.37626(18) 0.55323(17) 0.0255(6) Uani 1 1 d . . .
H20 H 0.2783 0.3299 0.5349 0.031 Uiso 1 1 calc R . .
C21 C 0.0067(2) 0.27400(16) 0.31388(16) 0.0189(6) Uani 1 1 d . . .
C22 C 0.0938(2) 0.33820(17) 0.32059(17) 0.0227(6) Uani 1 1 d . . .
H22 H 0.1631 0.3659 0.3681 0.027 Uiso 1 1 calc R . .
C23 C 0.0602(2) 0.35498(17) 0.24311(17) 0.0239(6) Uani 1 1 d . . .
H23 H 0.1035 0.3959 0.2307 0.029 Uiso 1 1 calc R . .
C24 C -0.0464(2) 0.30107(17) 0.18935(16) 0.0205(6) Uani 1 1 d . . .
C25 C -0.1888(2) 0.18752(17) 0.19840(17) 0.0204(6) Uani 1 1 d . . .
C26 C -0.2601(2) 0.20529(19) 0.24725(18) 0.0288(7) Uani 1 1 d . . .
H26 H -0.2373 0.2582 0.3032 0.035 Uiso 1 1 calc R . .
C27 C -0.3649(3) 0.1447(2) 0.2130(2) 0.0406(8) Uani 1 1 d . . .
H27 H -0.4133 0.1573 0.2456 0.049 Uiso 1 1 calc R . .
C28 C -0.3988(3) 0.0654(2) 0.1308(2) 0.0379(8) Uani 1 1 d . . .
H28 H -0.4691 0.0240 0.1088 0.046 Uiso 1 1 calc R . .
C29 C -0.3289(3) 0.04755(19) 0.08128(19) 0.0316(7) Uani 1 1 d . . .
H29 H -0.3523 -0.0052 0.0251 0.038 Uiso 1 1 calc R . .
C30 C -0.2234(2) 0.10844(18) 0.11539(17) 0.0253(6) Uani 1 1 d . . .
H30 H -0.1756 0.0961 0.0823 0.030 Uiso 1 1 calc R . .
C31 C -0.1160(2) 0.29008(16) 0.09947(16) 0.0198(6) Uani 1 1 d . . .
C32 C -0.0722(2) 0.29302(17) 0.03139(17) 0.0244(6) Uani 1 1 d . . .
H32 H 0.0030 0.3026 0.0373 0.029 Uiso 1 1 calc R . .
C33 C -0.1622(3) 0.27891(19) -0.04642(18) 0.0311(7) Uani 1 1 d . . .
H33 H -0.1566 0.2779 -0.1004 0.037 Uiso 1 1 calc R . .
C34 C -0.2628(3) 0.26651(19) -0.02799(18) 0.0313(7) Uani 1 1 d . . .
H34 H -0.3348 0.2554 -0.0678 0.038 Uiso 1 1 calc R . .
C35 C -0.2342(2) 0.27403(17) 0.06182(17) 0.0241(6) Uani 1 1 d . . .
H35 H -0.2844 0.2693 0.0913 0.029 Uiso 1 1 calc R . .
C36 C -0.0955(3) 0.51375(19) 0.1825(2) 0.0439(8) Uani 1 1 d . . .
H36 H -0.0589 0.5194 0.2406 0.053 Uiso 1 1 calc R . .
C37 C -0.0435(4) 0.5206(2) 0.1221(3) 0.0594(11) Uani 1 1 d . . .
H37 H 0.0331 0.5321 0.1328 0.071 Uiso 1 1 calc R . .
C38 C -0.1290(4) 0.5068(2) 0.0420(3) 0.0727(14) Uani 1 1 d . . .
H38 H -0.1187 0.5072 -0.0101 0.087 Uiso 1 1 calc R . .
C39 C -0.2332(4) 0.4922(2) 0.0543(3) 0.0609(11) Uani 1 1 d . . .
H39 H -0.3034 0.4815 0.0120 0.073 Uiso 1 1 calc R . .
C40 C -0.2113(3) 0.4970(2) 0.1420(2) 0.0424(8) Uani 1 1 d . . .
H40 H -0.2644 0.4903 0.1685 0.051 Uiso 1 1 calc R . .
C41 C 0.5047(3) 0.3035(2) 0.0859(2) 0.0463(9) Uani 1 1 d . . .
H41 H 0.5364 0.3070 0.1439 0.056 Uiso 1 1 calc R . .
C42 C 0.4817(3) 0.3781(2) 0.0670(2) 0.0482(9) Uani 1 1 d . . .
H42 H 0.4951 0.4394 0.1104 0.058 Uiso 1 1 calc R . .
C43 C 0.4354(3) 0.3444(2) -0.0277(2) 0.0488(9) Uani 1 1 d . . .
H43 H 0.4131 0.3796 -0.0585 0.059 Uiso 1 1 calc R . .
C44 C 0.4279(3) 0.2491(3) -0.0689(2) 0.0464(9) Uani 1 1 d . . .
H44 H 0.3995 0.2098 -0.1316 0.056 Uiso 1 1 calc R . .
C45 C 0.4712(3) 0.2222(2) 0.0015(3) 0.0502(9) Uani 1 1 d . . .
H45 H 0.4765 0.1627 -0.0064 0.060 Uiso 1 1 calc R . .
C46 C 0.2304(2) 0.33325(19) 0.07322(18) 0.0273(6) Uani 1 1 d . . .
H46 H 0.2433 0.3964 0.1111 0.033 Uiso 1 1 calc R . .
C47 C 0.1805(2) 0.2889(2) -0.02387(18) 0.0305(7) Uani 1 1 d . . .
H47 H 0.1547 0.3177 -0.0606 0.037 Uiso 1 1 calc R . .
C48 C 0.1771(2) 0.1937(2) -0.05479(18) 0.0297(7) Uani 1 1 d . . .
H48 H 0.1489 0.1486 -0.1156 0.036 Uiso 1 1 calc R . .
C49 C 0.2245(2) 0.17823(19) 0.02311(17) 0.0270(6) Uani 1 1 d . . .
H49 H 0.2325 0.1213 0.0219 0.032 Uiso 1 1 calc R . .
C50 C 0.2573(2) 0.26493(18) 0.10290(17) 0.0229(6) Uani 1 1 d . . .
C51 C 0.3141(2) 0.28587(17) 0.19911(17) 0.0226(6) Uani 1 1 d . . .
C52 C 0.3893(2) 0.36638(19) 0.26842(18) 0.0301(7) Uani 1 1 d . . .
H52 H 0.4147 0.4204 0.2638 0.036 Uiso 1 1 calc R . .
C53 C 0.4220(2) 0.35318(18) 0.34864(18) 0.0303(7) Uani 1 1 d . . .
H53 H 0.4734 0.3968 0.4057 0.036 Uiso 1 1 calc R . .
C54 C 0.3651(2) 0.26511(17) 0.32764(17) 0.0228(6) Uani 1 1 d . . .
C55 C 0.2280(2) 0.12957(16) 0.18473(16) 0.0197(6) Uani 1 1 d . . .
C56 C 0.1125(2) 0.11399(17) 0.15798(17) 0.0235(6) Uani 1 1 d . . .
H56 H 0.0805 0.1639 0.1713 0.028 Uiso 1 1 calc R . .
C57 C 0.0458(2) 0.02332(18) 0.11138(17) 0.0278(6) Uani 1 1 d . . .
H57 H -0.0318 0.0120 0.0938 0.033 Uiso 1 1 calc R . .
C58 C 0.0934(3) -0.05100(18) 0.09045(18) 0.0279(6) Uani 1 1 d . . .
H58 H 0.0478 -0.1120 0.0585 0.033 Uiso 1 1 calc R . .
C59 C 0.2074(3) -0.03464(18) 0.11673(18) 0.0304(7) Uani 1 1 d . . .
H59 H 0.2393 -0.0846 0.1023 0.036 Uiso 1 1 calc R . .
C60 C 0.2754(2) 0.05555(18) 0.16446(17) 0.0253(6) Uani 1 1 d . . .
H60 H 0.3531 0.0665 0.1830 0.030 Uiso 1 1 calc R . .
C61 C 0.3579(2) 0.22019(17) 0.38667(16) 0.0228(6) Uani 1 1 d . . .
C62 C 0.2677(2) 0.16298(17) 0.38610(17) 0.0241(6) Uani 1 1 d . . .
H62 H 0.1968 0.1366 0.3406 0.029 Uiso 1 1 calc R . .
C63 C 0.3022(2) 0.15161(17) 0.46689(17) 0.0228(6) Uani 1 1 d . A .
H63 H 0.2575 0.1165 0.4838 0.027 Uiso 1 1 calc R . .
C64 C 0.4109(2) 0.20022(18) 0.51569(17) 0.0241(6) Uani 1 1 d . . .
C65 C 0.5584(2) 0.2982(2) 0.49500(18) 0.0287(7) Uani 1 1 d . . .
C66 C 0.5905(3) 0.3887(2) 0.5640(2) 0.0363(7) Uani 1 1 d . A .
H66 H 0.5393 0.4130 0.5896 0.044 Uiso 1 1 calc R . .
C67 C 0.6995(3) 0.4430(2) 0.5946(2) 0.0421(8) Uani 1 1 d . . .
H67 H 0.7216 0.5043 0.6401 0.050 Uiso 1 1 calc R A .
C68 C 0.7751(3) 0.4048(2) 0.5569(2) 0.0386(8) Uani 1 1 d . A .
H68 H 0.8481 0.4410 0.5772 0.046 Uiso 1 1 calc R . .
C69 C 0.7442(3) 0.3153(2) 0.4906(2) 0.0380(8) Uani 1 1 d . . .
H69 H 0.7962 0.2904 0.4666 0.046 Uiso 1 1 calc R A .
C70 C 0.6332(3) 0.2602(2) 0.45822(19) 0.0358(7) Uani 1 1 d . A .
H70 H 0.6111 0.1989 0.4126 0.043 Uiso 1 1 calc R . .
N1 N 0.06163(17) 0.25937(13) 0.46008(13) 0.0173(5) Uani 1 1 d . . .
N2 N -0.08109(18) 0.25081(13) 0.23230(13) 0.0191(5) Uani 1 1 d . . .
N3 N 0.29922(18) 0.22299(14) 0.23523(13) 0.0205(5) Uani 1 1 d . . .
N4 N 0.44687(18) 0.24249(15) 0.46660(14) 0.0238(5) Uani 1 1 d . A .
Fe1 Fe 0.02004(3) 0.19085(3) 0.66663(3) 0.02421(11) Uani 1 1 d . . .
Fe2 Fe -0.15563(4) 0.39329(3) 0.06483(3) 0.02775(11) Uani 1 1 d . . .
Fe3 Fe 0.33840(3) 0.27426(3) 0.01643(3) 0.02688(11) Uani 1 1 d . . .
C71 C 0.4832(3) 0.2219(2) 0.6093(2) 0.0242(8) Uani 0.8830(15) 1 d P A 1
C72 C 0.4503(3) 0.2541(2) 0.6880(2) 0.0245(7) Uani 0.8830(15) 1 d P A 1
H72 H 0.3791 0.2596 0.6877 0.029 Uiso 0.8830(15) 1 calc PR A 1
C73 C 0.5455(3) 0.2765(2) 0.7670(3) 0.0352(9) Uani 0.8830(15) 1 d P A 1
H73 H 0.5476 0.2992 0.8272 0.042 Uiso 0.8830(15) 1 calc PR A 1
C74 C 0.6380(3) 0.2573(3) 0.7367(2) 0.0417(10) Uani 0.8830(15) 1 d P A 1
H74 H 0.7106 0.2657 0.7739 0.050 Uiso 0.8830(15) 1 calc PR A 1
C75 C 0.5985(3) 0.2235(3) 0.6402(2) 0.0402(10) Uani 0.8830(15) 1 d P A 1
H75 H 0.6409 0.2052 0.6030 0.048 Uiso 0.8830(15) 1 calc PR A 1
C76 C 0.4117(4) 0.0071(3) 0.5938(3) 0.0668(14) Uani 0.8830(15) 1 d P A 1
H76 H 0.3568 -0.0106 0.5371 0.080 Uiso 0.8830(15) 1 calc PR A 1
C77 C 0.3976(4) 0.0415(3) 0.6811(4) 0.0653(14) Uani 0.8830(15) 1 d P A 1
H77 H 0.3316 0.0488 0.6923 0.078 Uiso 0.8830(15) 1 calc PR A 1
C78 C 0.5046(4) 0.0619(2) 0.7467(3) 0.0470(10) Uani 0.8830(15) 1 d P A 1
H78 H 0.5225 0.0860 0.8098 0.056 Uiso 0.8830(15) 1 calc PR A 1
C79 C 0.5774(4) 0.0398(3) 0.7006(3) 0.0673(14) Uani 0.8830(15) 1 d P A 1
H79 H 0.6536 0.0476 0.7278 0.081 Uiso 0.8830(15) 1 calc PR A 1
C80 C 0.5217(5) 0.0053(3) 0.6099(3) 0.0695(14) Uani 0.8830(15) 1 d P A 1
H80 H 0.5531 -0.0165 0.5649 0.083 Uiso 0.8830(15) 1 calc PR A 1
Fe4 Fe 0.50909(4) 0.13899(4) 0.67587(3) 0.03057(18) Uani 0.8830(15) 1 d P A 1
C71' C 0.480(2) 0.1775(13) 0.5827(13) 0.064(6) Uani 0.1170(15) 1 d PGDU A 2
C72' C 0.4332(16) 0.1593(13) 0.6428(15) 0.059(5) Uani 0.1170(15) 1 d PGU A 2
H72' H 0.3587 0.1534 0.6386 0.071 Uiso 0.1170(15) 1 calc PR A 2
C73' C 0.520(2) 0.1517(14) 0.7106(13) 0.063(6) Uani 0.1170(15) 1 d PGDU A 2
H73' H 0.5118 0.1400 0.7585 0.075 Uiso 0.1170(15) 1 calc PR A 2
C74' C 0.6204(16) 0.1653(14) 0.6923(14) 0.062(5) Uani 0.1170(15) 1 d PGU A 2
H74' H 0.6901 0.1639 0.7262 0.074 Uiso 0.1170(15) 1 calc PR A 2
C75' C 0.5962(19) 0.1812(13) 0.6133(14) 0.059(5) Uani 0.1170(15) 1 d PGDU A 2
H75' H 0.6471 0.1922 0.5863 0.071 Uiso 0.1170(15) 1 calc PR A 2
C76' C 0.5405(16) 0.4045(13) 0.7091(11) 0.064(6) Uani 0.1170(15) 1 d PGDU A 2
H76' H 0.5043 0.4125 0.6580 0.076 Uiso 0.1170(15) 1 calc PR A 2
C77' C 0.4901(13) 0.3863(12) 0.7676(14) 0.059(5) Uani 0.1170(15) 1 d PGU A 2
H77' H 0.4150 0.3802 0.7615 0.071 Uiso 0.1170(15) 1 calc PR A 2
C78' C 0.5743(17) 0.3789(13) 0.8370(12) 0.063(6) Uani 0.1170(15) 1 d PGDU A 2
H78' H 0.5642 0.3672 0.8843 0.075 Uiso 0.1170(15) 1 calc PR A 2
C79' C 0.6769(14) 0.3925(13) 0.8213(12) 0.062(5) Uani 0.1170(15) 1 d PGU A 2
H79' H 0.7457 0.3913 0.8567 0.074 Uiso 0.1170(15) 1 calc PR A 2
C80' C 0.6560(15) 0.4083(13) 0.7423(13) 0.059(5) Uani 0.1170(15) 1 d PGDU A 2
H80' H 0.7087 0.4193 0.7168 0.071 Uiso 0.1170(15) 1 calc PR A 2
Fe4' Fe 0.5621(5) 0.2807(3) 0.7168(4) 0.0574(18) Uani 0.1170(15) 1 d PU A 2

loop_
_atom_site_aniso_label
_atom_site_aniso_U_11
_atom_site_aniso_U_22
_atom_site_aniso_U_33
_atom_site_aniso_U_23
_atom_site_aniso_U_13
_atom_site_aniso_U_12
C1 0.0189(18) 0.058(2) 0.0329(18) 0.0204(17) 0.0043(15) 0.0071(15)
C2 0.030(2) 0.0333(18) 0.054(2) 0.0120(16) 0.0205(18) 0.0013(15)
C3 0.029(2) 0.064(2) 0.055(2) 0.0429(19) 0.0232(18) 0.0122(17)
C4 0.0263(19) 0.054(2) 0.0358(18) 0.0162(16) 0.0177(16) 0.0074(16)
C5 0.0227(18) 0.0435(19) 0.052(2) 0.0232(17) 0.0162(17) 0.0141(15)
C6 0.0269(17) 0.0296(15) 0.0291(16) 0.0186(13) 0.0144(14) 0.0131(13)
C7 0.0260(18) 0.0428(18) 0.0308(16) 0.0265(14) 0.0127(14) 0.0154(14)
C8 0.0194(17) 0.0420(18) 0.0202(14) 0.0163(13) 0.0052(13) 0.0079(13)
C9 0.0229(17) 0.0250(15) 0.0262(15) 0.0146(13) 0.0075(14) 0.0030(12)
C10 0.0168(16) 0.0263(15) 0.0236(15) 0.0147(13) 0.0074(13) 0.0060(12)
C11 0.0206(16) 0.0217(14) 0.0214(14) 0.0119(12) 0.0052(13) 0.0049(12)
C12 0.0277(18) 0.0226(15) 0.0281(16) 0.0152(13) 0.0039(14) 0.0004(13)
C13 0.0291(18) 0.0217(15) 0.0178(14) 0.0074(12) -0.0044(13) -0.0019(13)
C14 0.0187(16) 0.0217(14) 0.0204(14) 0.0107(12) 0.0020(13) 0.0040(12)
C15 0.0227(16) 0.0192(14) 0.0129(13) 0.0094(11) 0.0031(12) 0.0042(12)
C16 0.0236(17) 0.0290(16) 0.0230(15) 0.0113(13) 0.0065(14) 0.0088(13)
C17 0.042(2) 0.0232(16) 0.0278(16) 0.0090(13) 0.0096(16) 0.0153(15)
C18 0.041(2) 0.0233(16) 0.0264(16) 0.0053(13) -0.0028(16) 0.0004(15)
C19 0.0252(19) 0.0258(16) 0.0396(18) 0.0090(14) 0.0013(15) -0.0012(14)
C20 0.0190(17) 0.0269(16) 0.0279(15) 0.0100(13) 0.0062(14) 0.0095(13)
C21 0.0187(15) 0.0186(14) 0.0136(13) 0.0062(11) -0.0006(12) 0.0033(12)
C22 0.0176(16) 0.0230(14) 0.0205(14) 0.0100(12) -0.0015(12) 0.0007(12)
C23 0.0224(17) 0.0229(15) 0.0256(15) 0.0138(13) 0.0053(14) 0.0010(13)
C24 0.0236(17) 0.0202(14) 0.0188(14) 0.0094(12) 0.0077(13) 0.0069(12)
C25 0.0166(16) 0.0242(15) 0.0198(14) 0.0139(12) 0.0012(13) 0.0025(12)
C26 0.0296(19) 0.0314(16) 0.0221(15) 0.0091(13) 0.0091(14) 0.0070(14)
C27 0.0260(19) 0.058(2) 0.0335(18) 0.0178(17) 0.0128(16) 0.0015(16)
C28 0.0210(18) 0.048(2) 0.0350(18) 0.0211(16) -0.0009(16) -0.0072(15)
C29 0.0313(19) 0.0278(16) 0.0232(15) 0.0074(13) -0.0010(15) 0.0036(14)
C30 0.0236(17) 0.0297(16) 0.0219(15) 0.0129(13) 0.0039(13) 0.0096(13)
C31 0.0210(16) 0.0202(14) 0.0170(14) 0.0090(12) 0.0034(13) 0.0065(12)
C32 0.0275(18) 0.0256(15) 0.0250(15) 0.0133(13) 0.0109(14) 0.0123(13)
C33 0.038(2) 0.0389(17) 0.0207(15) 0.0162(14) 0.0092(15) 0.0162(15)
C34 0.0301(19) 0.0392(17) 0.0230(15) 0.0157(14) 0.0015(14) 0.0155(15)
C35 0.0215(17) 0.0306(16) 0.0244(15) 0.0151(13) 0.0080(13) 0.0116(13)
C36 0.053(3) 0.0271(17) 0.053(2) 0.0138(16) 0.025(2) 0.0140(16)
C37 0.071(3) 0.0259(19) 0.093(3) 0.025(2) 0.048(3) 0.0145(19)
C38 0.137(5) 0.055(2) 0.092(3) 0.058(2) 0.083(4) 0.059(3)
C39 0.088(3) 0.049(2) 0.067(3) 0.037(2) 0.028(2) 0.048(2)
C40 0.046(2) 0.0321(18) 0.052(2) 0.0145(16) 0.0235(19) 0.0227(16)
C41 0.0167(19) 0.078(3) 0.040(2) 0.030(2) 0.0017(16) 0.0064(17)
C42 0.024(2) 0.049(2) 0.061(2) 0.0182(19) 0.0150(19) -0.0031(16)
C43 0.039(2) 0.063(2) 0.063(2) 0.040(2) 0.028(2) 0.0105(18)
C44 0.025(2) 0.074(3) 0.0363(19) 0.0185(19) 0.0174(17) 0.0067(17)
C45 0.032(2) 0.051(2) 0.080(3) 0.031(2) 0.031(2) 0.0199(18)
C46 0.0233(17) 0.0330(16) 0.0317(16) 0.0184(14) 0.0123(14) 0.0084(13)
C47 0.0209(17) 0.0491(19) 0.0319(17) 0.0290(15) 0.0076(14) 0.0108(14)
C48 0.0194(17) 0.0458(19) 0.0205(15) 0.0158(14) 0.0045(13) 0.0007(14)
C49 0.0240(18) 0.0327(16) 0.0240(15) 0.0157(14) 0.0059(14) 0.0027(13)
C50 0.0173(16) 0.0304(16) 0.0211(14) 0.0138(13) 0.0043(13) 0.0049(12)
C51 0.0213(16) 0.0229(15) 0.0239(15) 0.0143(12) 0.0045(13) 0.0028(12)
C52 0.0338(19) 0.0267(16) 0.0277(16) 0.0159(14) 0.0048(15) 0.0024(14)
C53 0.0291(18) 0.0287(16) 0.0199(15) 0.0082(13) -0.0018(14) -0.0026(13)
C54 0.0205(17) 0.0246(15) 0.0175(14) 0.0090(12) 0.0009(13) 0.0018(12)
C55 0.0232(17) 0.0175(14) 0.0124(13) 0.0062(11) 0.0010(12) 0.0000(12)
C56 0.0244(17) 0.0224(15) 0.0221(15) 0.0081(12) 0.0072(14) 0.0096(13)
C57 0.0204(17) 0.0309(16) 0.0250(15) 0.0102(13) 0.0027(14) 0.0035(13)
C58 0.0305(19) 0.0236(15) 0.0240(15) 0.0085(13) 0.0068(14) 0.0029(13)
C59 0.038(2) 0.0222(16) 0.0309(16) 0.0104(13) 0.0122(16) 0.0125(14)
C60 0.0211(17) 0.0313(16) 0.0267(15) 0.0157(13) 0.0079(14) 0.0092(13)
C61 0.0235(17) 0.0257(15) 0.0158(14) 0.0086(12) 0.0035(13) 0.0055(12)
C62 0.0195(16) 0.0267(15) 0.0208(14) 0.0094(12) 0.0027(13) 0.0032(12)
C63 0.0196(17) 0.0271(15) 0.0246(15) 0.0134(12) 0.0089(13) 0.0075(13)
C64 0.0220(17) 0.0325(16) 0.0247(15) 0.0177(13) 0.0084(14) 0.0131(13)
C65 0.0233(18) 0.0422(18) 0.0241(15) 0.0215(14) 0.0047(14) 0.0069(14)
C66 0.0233(19) 0.0334(18) 0.0402(19) 0.0091(15) 0.0052(16) 0.0058(15)
C67 0.037(2) 0.0397(19) 0.0419(19) 0.0143(16) 0.0109(18) 0.0046(16)
C68 0.0234(19) 0.054(2) 0.0395(19) 0.0240(17) 0.0106(16) 0.0046(16)
C69 0.030(2) 0.057(2) 0.0307(17) 0.0242(17) 0.0116(16) 0.0054(16)
C70 0.038(2) 0.0472(19) 0.0227(16) 0.0179(15) 0.0090(16) 0.0112(16)
N1 0.0160(13) 0.0176(11) 0.0162(11) 0.0082(9) 0.0025(10) 0.0029(9)
N2 0.0190(13) 0.0195(11) 0.0168(11) 0.0098(10) 0.0022(10) 0.0018(10)
N3 0.0186(13) 0.0212(12) 0.0167(11) 0.0079(10) 0.0018(10) 0.0014(10)
N4 0.0173(14) 0.0355(14) 0.0197(12) 0.0153(11) 0.0046(11) 0.0056(11)
Fe1 0.0198(2) 0.0320(2) 0.0255(2) 0.01720(19) 0.00816(19) 0.00705(18)
Fe2 0.0360(3) 0.0286(2) 0.0290(2) 0.01805(19) 0.0151(2) 0.0170(2)
Fe3 0.0190(3) 0.0381(3) 0.0274(2) 0.0190(2) 0.0077(2) 0.00648(19)
C71 0.0158(19) 0.040(2) 0.0201(18) 0.0187(16) 0.0041(15) 0.0066(16)
C72 0.019(2) 0.0320(18) 0.0283(18) 0.0181(15) 0.0105(16) 0.0057(15)
C73 0.036(2) 0.049(2) 0.0200(19) 0.0209(18) 0.0067(18) -0.0019(17)
C74 0.024(2) 0.078(3) 0.039(2) 0.043(2) 0.0070(19) 0.020(2)
C75 0.026(2) 0.080(3) 0.035(2) 0.041(2) 0.0142(19) 0.021(2)
C76 0.081(4) 0.042(2) 0.048(3) 0.021(2) -0.020(3) 0.015(2)
C77 0.054(3) 0.037(2) 0.133(4) 0.042(3) 0.060(3) 0.028(2)
C78 0.066(3) 0.046(2) 0.039(2) 0.0267(19) 0.022(2) 0.018(2)
C79 0.074(4) 0.096(4) 0.077(3) 0.067(3) 0.033(3) 0.062(3)
C80 0.103(4) 0.077(3) 0.066(3) 0.044(3) 0.050(3) 0.063(3)
Fe4 0.0309(4) 0.0486(4) 0.0245(3) 0.0231(3) 0.0121(3) 0.0226(3)
C71' 0.041(11) 0.090(15) 0.059(12) 0.030(11) 0.020(9) 0.020(12)
C72' 0.051(10) 0.070(12) 0.083(13) 0.053(10) 0.029(9) 0.028(10)
C73' 0.047(12) 0.079(14) 0.064(13) 0.029(11) 0.022(10) 0.028(11)
C74' 0.041(9) 0.088(14) 0.057(12) 0.043(11) 0.011(9) -0.004(11)
C75' 0.037(10) 0.081(12) 0.059(12) 0.045(11) -0.001(9) 0.008(10)
C76' 0.041(11) 0.090(15) 0.059(12) 0.030(11) 0.020(9) 0.020(12)
C77' 0.051(10) 0.070(12) 0.083(13) 0.053(10) 0.029(9) 0.028(10)
C78' 0.047(12) 0.079(14) 0.064(13) 0.029(11) 0.022(10) 0.028(11)
C79' 0.041(9) 0.088(14) 0.057(12) 0.043(11) 0.011(9) -0.004(11)
C80' 0.037(10) 0.081(12) 0.059(12) 0.045(11) -0.001(9) 0.008(10)
Fe4' 0.062(4) 0.055(3) 0.058(4) 0.028(3) 0.021(3) 0.016(3)

loop_
_atom_type_symbol
_atom_type_description
_atom_type_scat_dispersion_real
_atom_type_scat_dispersion_imag
_atom_type_scat_source
C C 0.0033 0.0016 'International Tables Vol C Tables 4.2.6.8 and 6.1.1.4'
H H 0.0000 0.0000 'International Tables Vol C Tables 4.2.6.8 and 6.1.1.4'
N N 0.0061 0.0033 'International Tables Vol C Tables 4.2.6.8 and 6.1.1.4'
Fe Fe 0.3463 0.8444 'International Tables Vol C Tables 4.2.6.8 and 6.1.1.4'

loop_
_geom_angle_atom_site_label_1
_geom_angle_atom_site_label_2
_geom_angle_atom_site_label_3
_geom_angle
C5 C1 C2 108.6(3)
C5 C1 Fe1 70.31(17)
C2 C1 Fe1 70.02(18)
C5 C1 H1 125.7
C2 C1 H1 125.7
Fe1 C1 H1 125.6
C1 C2 C3 107.9(3)
C1 C2 Fe1 69.62(17)
C3 C2 Fe1 70.26(17)
C1 C2 H2 126.1
C3 C2 H2 126.1
Fe1 C2 H2 125.6
C4 C3 C2 107.1(3)
C4 C3 Fe1 69.47(16)
C2 C3 Fe1 68.98(16)
C4 C3 H3 126.5
C2 C3 H3 126.5
Fe1 C3 H3 126.6
C3 C4 C5 108.7(3)
C3 C4 Fe1 70.33(16)
C5 C4 Fe1 69.83(15)
C3 C4 H4 125.7
C5 C4 H4 125.7
Fe1 C4 H4 125.8
C1 C5 C4 107.7(3)
C1 C5 Fe1 69.45(16)
C4 C5 Fe1 69.83(16)
C1 C5 H5 126.1
C4 C5 H5 126.1
Fe1 C5 H5 126.2
C7 C6 C10 108.8(2)
C7 C6 Fe1 69.30(14)
C10 C6 Fe1 70.32(13)
C7 C6 H6 125.6
C10 C6 H6 125.6
Fe1 C6 H6 126.4
C8 C7 C6 107.8(2)
C8 C7 Fe1 69.61(15)
C6 C7 Fe1 69.94(15)
C8 C7 H7 126.1
C6 C7 H7 126.1
Fe1 C7 H7 125.9
C7 C8 C9 108.1(2)
C7 C8 Fe1 69.76(16)
C9 C8 Fe1 69.69(15)
C7 C8 H8 126.0
C9 C8 H8 126.0
Fe1 C8 H8 126.2
C8 C9 C10 108.6(2)
C8 C9 Fe1 69.42(15)
C10 C9 Fe1 70.54(14)
C8 C9 H9 125.7
C10 C9 H9 125.7
Fe1 C9 H9 125.9
C6 C10 C9 106.8(2)
C6 C10 C11 122.7(2)
C9 C10 C11 130.5(2)
C6 C10 Fe1 69.04(13)
C9 C10 Fe1 68.75(13)
C11 C10 Fe1 125.71(19)
C12 C11 N1 107.1(2)
C12 C11 C10 128.3(2)
N1 C11 C10 124.5(2)
C11 C12 C13 108.6(2)
C11 C12 H12 125.7
C13 C12 H12 125.7
C14 C13 C12 107.9(2)
C14 C13 H13 126.0
C12 C13 H13 126.0
C13 C14 N1 107.6(2)
C13 C14 C21 129.3(2)
N1 C14 C21 122.5(2)
C20 C15 C16 120.3(2)
C20 C15 N1 120.3(2)
C16 C15 N1 119.3(2)
C15 C16 C17 119.7(3)
C15 C16 H16 120.2
C17 C16 H16 120.2
C18 C17 C16 119.7(2)
C18 C17 H17 120.1
C16 C17 H17 120.1
C17 C18 C19 120.5(3)
C17 C18 H18 119.8
C19 C18 H18 119.8
C18 C19 C20 119.8(3)
C18 C19 H19 120.1
C20 C19 H19 120.1
C15 C20 C19 120.0(2)
C15 C20 H20 120.0
C19 C20 H20 120.0
C22 C21 N2 107.2(2)
C22 C21 C14 130.9(2)
N2 C21 C14 121.1(2)
C21 C22 C23 108.1(2)
C21 C22 H22 125.9
C23 C22 H22 125.9
C24 C23 C22 108.3(2)
C24 C23 H23 125.8
C22 C23 H23 125.8
C23 C24 N2 107.8(2)
C23 C24 C31 129.2(2)
N2 C24 C31 123.0(2)
C26 C25 C30 119.5(2)
C26 C25 N2 120.4(2)
C30 C25 N2 120.1(2)
C27 C26 C25 119.9(3)
C27 C26 H26 120.0
C25 C26 H26 120.0
C26 C27 C28 120.5(3)
C26 C27 H27 119.8
C28 C27 H27 119.8
C29 C28 C27 120.0(3)
C29 C28 H28 120.0
C27 C28 H28 120.0
C28 C29 C30 119.7(3)
C28 C29 H29 120.2
C30 C29 H29 120.2
C25 C30 C29 120.4(2)
C25 C30 H30 119.8
C29 C30 H30 119.8
C35 C31 C32 106.8(2)
C35 C31 C24 129.4(2)
C32 C31 C24 123.7(2)
C35 C31 Fe2 68.75(14)
C32 C31 Fe2 69.24(13)
C24 C31 Fe2 127.49(17)
C33 C32 C31 108.6(2)
C33 C32 Fe2 69.36(15)
C31 C32 Fe2 69.89(13)
C33 C32 H32 125.7
C31 C32 H32 125.7
Fe2 C32 H32 126.6
C32 C33 C34 108.1(2)
C32 C33 Fe2 70.05(14)
C34 C33 Fe2 69.57(15)
C32 C33 H33 126.0
C34 C33 H33 126.0
Fe2 C33 H33 126.0
C35 C34 C33 107.8(3)
C35 C34 Fe2 69.43(16)
C33 C34 Fe2 69.57(17)
C35 C34 H34 126.1
C33 C34 H34 126.1
Fe2 C34 H34 126.5
C34 C35 C31 108.7(2)
C34 C35 Fe2 69.74(15)
C31 C35 Fe2 70.40(14)
C34 C35 H35 125.6
C31 C35 H35 125.6
Fe2 C35 H35 125.8
C37 C36 C40 109.5(3)
C37 C36 Fe2 70.41(19)
C40 C36 Fe2 70.35(18)
C37 C36 H36 125.3
C40 C36 H36 125.3
Fe2 C36 H36 125.6
C36 C37 C38 106.9(4)
C36 C37 Fe2 69.39(19)
C38 C37 Fe2 69.0(2)
C36 C37 H37 126.5
C38 C37 H37 126.5
Fe2 C37 H37 126.6
C37 C38 C39 108.4(3)
C37 C38 Fe2 70.30(19)
C39 C38 Fe2 69.93(18)
C37 C38 H38 125.8
C39 C38 H38 125.8
Fe2 C38 H38 125.6
C40 C39 C38 107.3(4)
C40 C39 Fe2 70.02(17)
C38 C39 Fe2 69.15(18)
C40 C39 H39 126.3
C38 C39 H39 126.3
Fe2 C39 H39 126.1
C36 C40 C39 107.8(3)
C36 C40 Fe2 69.38(16)
C39 C40 Fe2 69.58(17)
C36 C40 H40 126.1
C39 C40 H40 126.1
Fe2 C40 H40 126.5
C42 C41 C45 108.3(3)
C42 C41 Fe3 70.09(18)
C45 C41 Fe3 69.83(18)
C42 C41 H41 125.9
C45 C41 H41 125.9
Fe3 C41 H41 125.8
C43 C42 C41 108.2(3)
C43 C42 Fe3 70.53(19)
C41 C42 Fe3 69.38(18)
C43 C42 H42 125.9
C41 C42 H42 125.9
Fe3 C42 H42 125.8
C42 C43 C44 108.6(3)
C42 C43 Fe3 69.59(17)
C44 C43 Fe3 69.61(17)
C42 C43 H43 125.7
C44 C43 H43 125.7
Fe3 C43 H43 126.7
C43 C44 C45 108.3(3)
C43 C44 Fe3 70.40(17)
C45 C44 Fe3 69.36(16)
C43 C44 H44 125.9
C45 C44 H44 125.9
Fe3 C44 H44 125.9
C41 C45 C44 106.7(3)
C41 C45 Fe3 69.35(17)
C44 C45 Fe3 69.73(17)
C41 C45 H45 126.6
C44 C45 H45 126.6
Fe3 C45 H45 125.8
C47 C46 C50 108.6(2)
C47 C46 Fe3 69.70(15)
C50 C46 Fe3 70.53(14)
C47 C46 H46 125.7
C50 C46 H46 125.7
Fe3 C46 H46 125.6
C48 C47 C46 107.9(2)
C48 C47 Fe3 69.89(16)
C46 C47 Fe3 69.42(16)
C48 C47 H47 126.1
C46 C47 H47 126.1
Fe3 C47 H47 126.2
C47 C48 C49 108.3(2)
C47 C48 Fe3 69.71(16)
C49 C48 Fe3 69.95(16)
C47 C48 H48 125.9
C49 C48 H48 125.9
Fe3 C48 H48 126.1
C50 C49 C48 108.1(2)
C50 C49 Fe3 70.01(14)
C48 C49 Fe3 69.18(14)
C50 C49 H49 126.0
C48 C49 H49 126.0
Fe3 C49 H49 126.4
C49 C50 C46 107.2(2)
C49 C50 C51 128.7(2)
C46 C50 C51 124.0(2)
C49 C50 Fe3 69.42(13)
C46 C50 Fe3 68.72(13)
C51 C50 Fe3 124.49(19)
C52 C51 N3 107.4(2)
C52 C51 C50 128.5(2)
N3 C51 C50 124.1(2)
C51 C52 C53 108.0(2)
C51 C52 H52 126.0
C53 C52 H52 126.0
C54 C53 C52 108.2(2)
C54 C53 H53 125.9
C52 C53 H53 125.9
C53 C54 N3 107.3(2)
C53 C54 C61 130.6(2)
N3 C54 C61 121.9(2)
C60 C55 C56 120.6(2)
C60 C55 N3 119.4(2)
C56 C55 N3 120.1(2)
C57 C56 C55 118.9(2)
C57 C56 H56 120.5
C55 C56 H56 120.5
C56 C57 C58 120.5(3)
C56 C57 H57 119.8
C58 C57 H57 119.8
C59 C58 C57 120.0(3)
C59 C58 H58 120.0
C57 C58 H58 120.0
C58 C59 C60 120.3(2)
C58 C59 H59 119.8
C60 C59 H59 119.9
C59 C60 C55 119.7(3)
C59 C60 H60 120.1
C55 C60 H60 120.1
C62 C61 N4 106.9(2)
C62 C61 C54 130.9(3)
N4 C61 C54 121.6(2)
C61 C62 C63 107.8(2)
C61 C62 H62 126.1
C63 C62 H62 126.1
C64 C63 C62 108.8(2)
C64 C63 H63 125.6
C62 C63 H63 125.6
C63 C64 N4 107.6(2)
C63 C64 C71' 121.3(9)
N4 C64 C71' 126.7(10)
C63 C64 C71 131.1(2)
N4 C64 C71 120.8(3)
C71' C64 C71 26.5(7)
C70 C65 C66 121.2(3)
C70 C65 N4 120.1(3)
C66 C65 N4 118.6(2)
C65 C66 C67 119.5(3)
C65 C66 H66 120.2
C67 C66 H66 120.2
C68 C67 C66 119.3(3)
C68 C67 H67 120.3
C66 C67 H67 120.3
C69 C68 C67 121.1(3)
C69 C68 H68 119.5
C67 C68 H68 119.5
C68 C69 C70 119.9(3)
C68 C69 H69 120.0
C70 C69 H69 120.0
C65 C70 C69 118.9(3)
C65 C70 H70 120.5
C69 C70 H70 120.5
C14 N1 C11 108.7(2)
C14 N1 C15 126.62(19)
C11 N1 C15 124.6(2)
C24 N2 C21 108.5(2)
C24 N2 C25 125.0(2)
C21 N2 C25 126.53(19)
C54 N3 C51 109.2(2)
C54 N3 C55 125.6(2)
C51 N3 C55 125.3(2)
C61 N4 C64 109.0(2)
C61 N4 C65 126.8(2)
C64 N4 C65 124.3(2)
C1 Fe1 C2 40.36(12)
C1 Fe1 C8 160.41(12)
C2 Fe1 C8 157.32(12)
C1 Fe1 C7 157.51(12)
C2 Fe1 C7 122.77(12)
C8 Fe1 C7 40.63(10)
C1 Fe1 C9 123.65(11)
C2 Fe1 C9 161.10(12)
C8 Fe1 C9 40.89(10)
C7 Fe1 C9 68.58(11)
C1 Fe1 C4 67.70(12)
C2 Fe1 C4 67.89(12)
C8 Fe1 C4 107.34(12)
C7 Fe1 C4 125.50(11)
C9 Fe1 C4 119.92(11)
C1 Fe1 C5 40.24(11)
C2 Fe1 C5 67.89(12)
C8 Fe1 C5 123.80(12)
C7 Fe1 C5 161.31(12)
C9 Fe1 C5 106.08(11)
C4 Fe1 C5 40.34(11)
C1 Fe1 C6 121.85(12)
C2 Fe1 C6 109.44(11)
C8 Fe1 C6 68.32(11)
C7 Fe1 C6 40.76(10)
C9 Fe1 C6 68.22(10)
C4 Fe1 C6 163.16(11)
C5 Fe1 C6 155.66(11)
C1 Fe1 C3 68.07(12)
C2 Fe1 C3 40.76(12)
C8 Fe1 C3 121.27(12)
C7 Fe1 C3 109.06(11)
C9 Fe1 C3 155.50(12)
C4 Fe1 C3 40.20(11)
C5 Fe1 C3 67.93(12)
C6 Fe1 C3 126.94(11)
C1 Fe1 C10 107.15(11)
C2 Fe1 C10 125.27(12)
C8 Fe1 C10 68.74(10)
C7 Fe1 C10 68.78(10)
C9 Fe1 C10 40.71(10)
C4 Fe1 C10 154.68(11)
C5 Fe1 C10 119.63(11)
C6 Fe1 C10 40.64(9)
C3 Fe1 C10 163.14(12)
C38 Fe2 C36 67.76(15)
C38 Fe2 C35 161.17(17)
C36 Fe2 C35 120.41(11)
C38 Fe2 C39 40.92(15)
C36 Fe2 C39 67.90(15)
C35 Fe2 C39 123.31(14)
C38 Fe2 C33 109.11(13)
C36 Fe2 C33 161.43(13)
C35 Fe2 C33 68.70(10)
C39 Fe2 C33 122.62(13)
C38 Fe2 C34 125.31(16)
C36 Fe2 C34 156.01(12)
C35 Fe2 C34 40.82(10)
C39 Fe2 C34 107.62(14)
C33 Fe2 C34 40.86(11)
C38 Fe2 C40 68.11(13)
C36 Fe2 C40 40.26(12)
C35 Fe2 C40 106.30(12)
C39 Fe2 C40 40.40(12)
C33 Fe2 C40 157.35(13)
C34 Fe2 C40 121.01(13)
C38 Fe2 C37 40.67(16)
C36 Fe2 C37 40.21(12)
C35 Fe2 C37 155.81(14)
C39 Fe2 C37 68.62(16)
C33 Fe2 C37 125.47(13)
C34 Fe2 C37 162.32(13)
C40 Fe2 C37 68.09(13)
C38 Fe2 C32 122.84(13)
C36 Fe2 C32 124.41(13)
C35 Fe2 C32 68.50(10)
C39 Fe2 C32 158.45(12)
C33 Fe2 C32 40.58(10)
C34 Fe2 C32 68.47(11)
C40 Fe2 C32 160.05(12)
C37 Fe2 C32 108.31(13)
C38 Fe2 C31 157.36(16)
C36 Fe2 C31 106.63(12)
C35 Fe2 C31 40.85(10)
C39 Fe2 C31 159.41(13)
C33 Fe2 C31 68.82(10)
C34 Fe2 C31 68.83(10)
C40 Fe2 C31 122.72(11)
C37 Fe2 C31 120.91(14)
C32 Fe2 C31 40.87(9)
C41 Fe3 C46 123.94(12)
C41 Fe3 C45 40.82(13)
C46 Fe3 C45 161.59(13)
C41 Fe3 C47 161.29(13)
C46 Fe3 C47 40.88(10)
C45 Fe3 C47 156.48(13)
C41 Fe3 C42 40.53(13)
C46 Fe3 C42 106.42(12)
C45 Fe3 C42 68.41(14)
C47 Fe3 C42 124.64(13)
C41 Fe3 C48 156.51(13)
C46 Fe3 C48 68.33(11)
C45 Fe3 C48 121.88(13)
C47 Fe3 C48 40.40(11)
C42 Fe3 C48 162.16(13)
C41 Fe3 C44 68.15(13)
C46 Fe3 C44 155.19(12)
C45 Fe3 C44 40.90(13)
C47 Fe3 C44 121.27(12)
C42 Fe3 C44 67.58(13)
C48 Fe3 C44 109.59(12)
C41 Fe3 C49 120.59(12)
C46 Fe3 C49 68.31(10)
C45 Fe3 C49 108.40(12)
C47 Fe3 C49 68.43(11)
C42 Fe3 C49 154.82(13)
C48 Fe3 C49 40.87(10)
C44 Fe3 C49 127.38(12)
C41 Fe3 C43 67.62(13)
C46 Fe3 C43 120.03(12)
C45 Fe3 C43 68.09(13)
C47 Fe3 C43 108.22(12)
C42 Fe3 C43 39.88(13)
C48 Fe3 C43 126.69(13)
C44 Fe3 C43 39.99(12)
C49 Fe3 C43 164.16(13)
C41 Fe3 C50 106.63(11)
C46 Fe3 C50 40.75(9)
C45 Fe3 C50 125.03(12)
C47 Fe3 C50 68.71(10)
C42 Fe3 C50 119.37(12)
C48 Fe3 C50 68.57(10)
C44 Fe3 C50 163.50(13)
C49 Fe3 C50 40.56(10)
C43 Fe3 C50 154.21(13)
C75 C71 C72 107.5(3)
C75 C71 C64 127.7(3)
C72 C71 C64 124.6(3)
C75 C71 Fe4 68.71(18)
C72 C71 Fe4 69.27(16)
C64 C71 Fe4 131.6(2)
C73 C72 C71 108.3(3)
C73 C72 Fe4 69.33(19)
C71 C72 Fe4 70.00(17)
C73 C72 H72 125.9
C71 C72 H72 125.9
Fe4 C72 H72 126.4
C72 C73 C74 107.6(3)
C72 C73 Fe4 69.96(18)
C74 C73 Fe4 69.1(2)
C72 C73 H73 126.2
C74 C73 H73 126.2
Fe4 C73 H73 126.3
C75 C74 C73 107.7(3)
C75 C74 Fe4 69.6(2)
C73 C74 Fe4 69.6(2)
C75 C74 H74 126.1
C73 C74 H74 126.1
Fe4 C74 H74 126.2
C74 C75 C71 108.9(3)
C74 C75 Fe4 69.7(2)
C71 C75 Fe4 70.66(18)
C74 C75 H75 125.6
C71 C75 H75 125.6
Fe4 C75 H75 125.7
C80 C76 C77 106.9(4)
C80 C76 Fe4 71.9(3)
C77 C76 Fe4 69.7(2)
C80 C76 H76 126.6
C77 C76 H76 126.6
Fe4 C76 H76 123.5
C78 C77 C76 105.8(3)
C78 C77 Fe4 70.1(2)
C76 C77 Fe4 68.7(2)
C78 C77 H77 127.1
C76 C77 H77 127.1
Fe4 C77 H77 125.6
C79 C78 C77 107.8(3)
C79 C78 Fe4 70.6(2)
C77 C78 Fe4 69.3(2)
C79 C78 H78 126.1
C77 C78 H78 126.1
Fe4 C78 H78 125.5
C80 C79 C78 109.6(4)
C80 C79 Fe4 71.3(2)
C78 C79 Fe4 70.2(2)
C80 C79 H79 125.2
C78 C79 H79 125.2
Fe4 C79 H79 124.9
C79 C80 C76 109.9(4)
C79 C80 Fe4 70.5(2)
C76 C80 Fe4 68.8(2)
C79 C80 H80 125.0
C76 C80 H80 125.0
Fe4 C80 H80 127.3
C76 Fe4 C77 41.57(17)
C76 Fe4 C75 127.18(18)
C77 Fe4 C75 167.1(2)
C76 Fe4 C74 162.45(19)
C77 Fe4 C74 152.04(18)
C75 Fe4 C74 40.67(14)
C76 Fe4 C78 68.09(16)
C77 Fe4 C78 40.61(16)
C75 Fe4 C78 149.97(17)
C74 Fe4 C78 116.65(16)
C76 Fe4 C73 155.93(19)
C77 Fe4 C73 119.50(16)
C75 Fe4 C73 68.86(15)
C74 Fe4 C73 41.34(15)
C78 Fe4 C73 107.52(15)
C76 Fe4 C79 66.32(18)
C77 Fe4 C79 66.95(18)
C75 Fe4 C79 117.44(17)
C74 Fe4 C79 105.89(19)
C78 Fe4 C79 39.19(15)
C73 Fe4 C79 126.12(17)
C76 Fe4 C72 122.65(16)
C77 Fe4 C72 110.57(13)
C75 Fe4 C72 68.54(13)
C74 Fe4 C72 68.86(15)
C78 Fe4 C72 129.13(13)
C73 Fe4 C72 40.71(13)
C79 Fe4 C72 164.77(15)
C76 Fe4 C80 39.30(18)
C77 Fe4 C80 66.95(16)
C75 Fe4 C80 108.30(17)
C74 Fe4 C80 125.11(19)
C78 Fe4 C80 65.57(15)
C73 Fe4 C80 162.15(19)
C79 Fe4 C80 38.25(16)
C72 Fe4 C80 156.21(17)
C76 Fe4 C71 110.45(15)
C77 Fe4 C71 130.37(17)
C75 Fe4 C71 40.63(13)
C74 Fe4 C71 68.58(14)
C78 Fe4 C71 167.96(15)
C73 Fe4 C71 68.64(13)
C79 Fe4 C71 152.23(15)
C72 Fe4 C71 40.73(11)
C80 Fe4 C71 121.46(15)
C72' C71' C75' 108.0
C72' C71' C64 117.3(16)
C75' C71' C64 134.0(16)
C72' C71' Fe4' 69.3(7)
C75' C71' Fe4' 69.3(8)
C64 C71' Fe4' 119.4(11)
C73' C72' C71' 108.0
C73' C72' Fe4' 68.6(8)
C71' C72' Fe4' 70.6(7)
C73' C72' H72' 126.0
C71' C72' H72' 126.0
Fe4' C72' H72' 126.3
C72' C73' C74' 108.0
C72' C73' Fe4' 70.8(8)
C74' C73' Fe4' 69.6(8)
C72' C73' H73' 126.0
C74' C73' H73' 126.0
Fe4' C73' H73' 125.3
C75' C74' C73' 108.0
C75' C74' Fe4' 70.8(8)
C73' C74' Fe4' 69.6(8)
C75' C74' H74' 126.0
C73' C74' H74' 126.0
Fe4' C74' H74' 125.3
C74' C75' C71' 108.0
C74' C75' Fe4' 68.6(8)
C71' C75' Fe4' 70.6(8)
C74' C75' H75' 126.0
C71' C75' H75' 126.0
Fe4' C75' H75' 126.3
C77' C76' C80' 108.0
C77' C76' Fe4' 68.1(7)
C80' C76' Fe4' 68.6(7)
C77' C76' H76' 126.0
C80' C76' H76' 126.0
Fe4' C76' H76' 128.8
C76' C77' C78' 108.0
C76' C77' Fe4' 71.9(7)
C78' C77' Fe4' 66.8(7)
C76' C77' H77' 126.0
C78' C77' H77' 126.0
Fe4' C77' H77' 126.9
C79' C78' C77' 108.0
C79' C78' Fe4' 69.3(7)
C77' C78' Fe4' 72.0(7)
C79' C78' H78' 126.0
C77' C78' H78' 126.0
Fe4' C78' H78' 124.3
C80' C79' C78' 108.0
C80' C79' Fe4' 72.3(7)
C78' C79' Fe4' 68.8(7)
C80' C79' H79' 126.0
C78' C79' H79' 126.0
Fe4' C79' H79' 124.5
C79' C80' C76' 108.0
C79' C80' Fe4' 66.7(7)
C76' C80' Fe4' 71.5(7)
C79' C80' H80' 126.0
C76' C80' H80' 126.0
Fe4' C80' H80' 127.4
C78' Fe4' C79' 41.9(4)
C78' Fe4' C74' 127.6(8)
C79' Fe4' C74' 110.6(7)
C78' Fe4' C73' 110.6(6)
C79' Fe4' C73' 126.3(8)
C74' Fe4' C73' 40.9(4)
C78' Fe4' C77' 41.2(3)
C79' Fe4' C77' 69.3(4)
C74' Fe4' C77' 163.4(9)
C73' Fe4' C77' 125.0(8)
C78' Fe4' C75' 163.3(10)
C79' Fe4' C75' 124.3(8)
C74' Fe4' C75' 40.6(3)
C73' Fe4' C75' 68.3(4)
C77' Fe4' C75' 153.5(9)
C78' Fe4' C72' 123.0(8)
C79' Fe4' C72' 161.5(9)
C74' Fe4' C72' 68.3(4)
C73' Fe4' C72' 40.6(3)
C77' Fe4' C72' 106.3(6)
C75' Fe4' C72' 67.7(4)
C78' Fe4' C80' 69.2(4)
C79' Fe4' C80' 41.0(3)
C74' Fe4' C80' 123.6(8)
C73' Fe4' C80' 161.4(9)
C77' Fe4' C80' 67.9(4)
C75' Fe4' C80' 106.3(6)
C72' Fe4' C80' 155.6(9)
C78' Fe4' C71' 156.2(9)
C79' Fe4' C71' 158.0(9)
C74' Fe4' C71' 67.9(4)
C73' Fe4' C71' 67.9(4)
C77' Fe4' C71' 118.7(8)
C75' Fe4' C71' 40.1(3)
C72' Fe4' C71' 40.1(3)
C80' Fe4' C71' 120.1(7)
C78' Fe4' C76' 68.5(4)
C79' Fe4' C76' 68.3(4)
C74' Fe4' C76' 156.4(9)
C73' Fe4' C76' 158.5(9)
C77' Fe4' C76' 40.0(3)
C75' Fe4' C76' 119.1(7)
C72' Fe4' C76' 120.6(8)
C80' Fe4' C76' 39.9(3)
C71' Fe4' C76' 103.9(6)

loop_
_geom_bond_atom_site_label_1
_geom_bond_atom_site_label_2
_geom_bond_distance
C1 C5 1.399(4)
C1 C2 1.401(4)
C1 Fe1 2.028(3)
C1 H1 0.9300
C2 C3 1.422(4)
C2 Fe1 2.034(3)
C2 H2 0.9300
C3 C4 1.406(4)
C3 Fe1 2.051(3)
C3 H3 0.9300
C4 C5 1.406(4)
C4 Fe1 2.040(3)
C4 H4 0.9300
C5 Fe1 2.040(3)
C5 H5 0.9300
C6 C7 1.422(4)
C6 C10 1.427(3)
C6 Fe1 2.045(2)
C6 H6 0.9300
C7 C8 1.414(4)
C7 Fe1 2.037(3)
C7 H7 0.9300
C8 C9 1.423(3)
C8 Fe1 2.035(3)
C8 H8 0.9300
C9 C10 1.427(3)
C9 Fe1 2.039(3)
C9 H9 0.9300
C10 C11 1.464(3)
C10 Fe1 2.062(2)
C11 C12 1.368(3)
C11 N1 1.390(3)
C12 C13 1.396(3)
C12 H12 0.9300
C13 C14 1.370(3)
C13 H13 0.9300
C14 N1 1.383(3)
C14 C21 1.462(3)
C15 C20 1.377(4)
C15 C16 1.382(3)
C15 N1 1.436(3)
C16 C17 1.391(4)
C16 H16 0.9300
C17 C18 1.376(4)
C17 H17 0.9300
C18 C19 1.379(4)
C18 H18 0.9300
C19 C20 1.383(4)
C19 H19 0.9300
C20 H20 0.9300
C21 C22 1.368(3)
C21 N2 1.399(3)
C22 C23 1.407(3)
C22 H22 0.9300
C23 C24 1.361(4)
C23 H23 0.9300
C24 N2 1.388(3)
C24 C31 1.467(3)
C25 C26 1.380(3)
C25 C30 1.383(3)
C25 N2 1.423(3)
C26 C27 1.376(4)
C26 H26 0.9300
C27 C28 1.378(4)
C27 H27 0.9300
C28 C29 1.373(4)
C28 H28 0.9300
C29 C30 1.384(4)
C29 H29 0.9300
C30 H30 0.9300
C31 C35 1.422(4)
C31 C32 1.427(3)
C31 Fe2 2.048(2)
C32 C33 1.411(4)
C32 Fe2 2.039(2)
C32 H32 0.9300
C33 C34 1.418(4)
C33 Fe2 2.030(3)
C33 H33 0.9300
C34 C35 1.415(3)
C34 Fe2 2.030(3)
C34 H34 0.9300
C35 Fe2 2.026(3)
C35 H35 0.9300
C36 C37 1.395(4)
C36 C40 1.396(4)
C36 Fe2 2.022(3)
C36 H36 0.9300
C37 C38 1.409(5)
C37 Fe2 2.035(3)
C37 H37 0.9300
C38 C39 1.415(5)
C38 Fe2 2.019(3)
C38 H38 0.9300
C39 C40 1.403(4)
C39 Fe2 2.029(3)
C39 H39 0.9300
C40 Fe2 2.035(3)
C40 H40 0.9300
C41 C42 1.406(4)
C41 C45 1.415(4)
C41 Fe3 2.026(3)
C41 H41 0.9300
C42 C43 1.392(4)
C42 Fe3 2.035(3)
C42 H42 0.9300
C43 C44 1.397(4)
C43 Fe3 2.047(3)
C43 H43 0.9300
C44 C45 1.422(4)
C44 Fe3 2.037(3)
C44 H44 0.9300
C45 Fe3 2.032(3)
C45 H45 0.9300
C46 C47 1.419(4)
C46 C50 1.422(3)
C46 Fe3 2.030(2)
C46 H46 0.9300
C47 C48 1.405(4)
C47 Fe3 2.034(3)
C47 H47 0.9300
C48 C49 1.425(3)
C48 Fe3 2.036(3)
C48 H48 0.9300
C49 C50 1.421(3)
C49 Fe3 2.046(3)
C49 H49 0.9300
C50 C51 1.469(3)
C50 Fe3 2.054(2)
C51 C52 1.364(4)
C51 N3 1.391(3)
C52 C53 1.416(4)
C52 H52 0.9300
C53 C54 1.368(3)
C53 H53 0.9300
C54 N3 1.387(3)
C54 C61 1.459(3)
C55 C60 1.379(3)
C55 C56 1.385(4)
C55 N3 1.430(3)
C56 C57 1.378(3)
C56 H56 0.9300
C57 C58 1.384(4)
C57 H57 0.9300
C58 C59 1.367(4)
C58 H58 0.9300
C59 C60 1.377(4)
C59 H59 0.9300
C60 H60 0.9300
C61 C62 1.379(3)
C61 N4 1.392(3)
C62 C63 1.410(3)
C62 H62 0.9300
C63 C64 1.352(4)
C63 H63 0.9300
C64 N4 1.392(3)
C64 C71' 1.441(18)
C64 C71 1.475(4)
C65 C70 1.368(4)
C65 C66 1.384(4)
C65 N4 1.430(3)
C66 C67 1.388(4)
C66 H66 0.9300
C67 C68 1.386(4)
C67 H67 0.9300
C68 C69 1.358(4)
C68 H68 0.9300
C69 C70 1.409(4)
C69 H69 0.9300
C70 H70 0.9300
C71 C75 1.424(4)
C71 C72 1.432(4)
C71 Fe4 2.063(3)
C72 C73 1.426(5)
C72 Fe4 2.053(3)
C72 H72 0.9300
C73 C74 1.441(5)
C73 Fe4 2.045(4)
C73 H73 0.9300
C74 C75 1.416(5)
C74 Fe4 2.038(4)
C74 H74 0.9300
C75 Fe4 2.037(3)
C75 H75 0.9300
C76 C80 1.371(6)
C76 C77 1.436(6)
C76 Fe4 2.017(4)
C76 H76 0.9300
C77 C78 1.413(6)
C77 Fe4 2.031(4)
C77 H77 0.9300
C78 C79 1.371(5)
C78 Fe4 2.041(3)
C78 H78 0.9300
C79 C80 1.345(6)
C79 Fe4 2.047(4)
C79 H79 0.9300
C80 Fe4 2.058(4)
C80 H80 0.9300
C71' C72' 1.4200
C71' C75' 1.4200
C71' Fe4' 2.078(19)
C72' C73' 1.4200
C72' Fe4' 2.061(19)
C72' H72' 0.9300
C73' C74' 1.4200
C73' Fe4' 2.033(19)
C73' H73' 0.9300
C74' C75' 1.4200
C74' Fe4' 2.03(2)
C74' H74' 0.9300
C75' Fe4' 2.061(19)
C75' H75' 0.9300
C76' C77' 1.4200
C76' C80' 1.4200
C76' Fe4' 2.099(18)
C76' H76' 0.9300
C77' C78' 1.4200
C77' Fe4' 2.050(17)
C77' H77' 0.9300
C78' C79' 1.4200
C78' Fe4' 1.981(18)
C78' H78' 0.9300
C79' C80' 1.4200
C79' Fe4' 1.988(18)
C79' H79' 0.9300
C80' Fe4' 2.062(18)
C80' H80' 0.9300

loop_
_geom_torsion_atom_site_label_1
_geom_torsion_atom_site_label_2
_geom_torsion_atom_site_label_3
_geom_torsion_atom_site_label_4
_geom_torsion
C5 C1 C2 C3 0.1(3)
Fe1 C1 C2 C3 60.1(2)
C5 C1 C2 Fe1 -60.0(2)
C1 C2 C3 C4 -0.4(3)
Fe1 C2 C3 C4 59.3(2)
C1 C2 C3 Fe1 -59.7(2)
C2 C3 C4 C5 0.5(3)
Fe1 C3 C4 C5 59.50(19)
C2 C3 C4 Fe1 -59.0(2)
C2 C1 C5 C4 0.2(3)
Fe1 C1 C5 C4 -59.6(2)
C2 C1 C5 Fe1 59.8(2)
C3 C4 C5 C1 -0.5(3)
Fe1 C4 C5 C1 59.34(19)
C3 C4 C5 Fe1 -59.8(2)
C10 C6 C7 C8 -0.1(3)
Fe1 C6 C7 C8 -59.54(18)
C10 C6 C7 Fe1 59.42(18)
C6 C7 C8 C9 0.4(3)
Fe1 C7 C8 C9 -59.37(18)
C6 C7 C8 Fe1 59.75(18)
C7 C8 C9 C10 -0.5(3)
Fe1 C8 C9 C10 -59.91(18)
C7 C8 C9 Fe1 59.41(18)
C7 C6 C10 C9 -0.2(3)
Fe1 C6 C10 C9 58.61(17)
C7 C6 C10 C11 -178.6(2)
Fe1 C6 C10 C11 -119.8(2)
C7 C6 C10 Fe1 -58.79(18)
C8 C9 C10 C6 0.4(3)
Fe1 C9 C10 C6 -58.80(17)
C8 C9 C10 C11 178.7(3)
Fe1 C9 C10 C11 119.4(3)
C8 C9 C10 Fe1 59.21(17)
C6 C10 C11 C12 20.2(4)
C9 C10 C11 C12 -157.8(3)
Fe1 C10 C11 C12 -66.3(3)
C6 C10 C11 N1 -159.6(2)
C9 C10 C11 N1 22.5(4)
Fe1 C10 C11 N1 114.0(2)
N1 C11 C12 C13 0.3(3)
C10 C11 C12 C13 -179.4(2)
C11 C12 C13 C14 -0.3(3)
C12 C13 C14 N1 0.2(3)
C12 C13 C14 C21 171.7(3)
C20 C15 C16 C17 -1.0(4)
N1 C15 C16 C17 175.4(2)
C15 C16 C17 C18 0.6(4)
C16 C17 C18 C19 0.5(4)
C17 C18 C19 C20 -1.0(4)
C16 C15 C20 C19 0.4(4)
N1 C15 C20 C19 -176.0(2)
C18 C19 C20 C15 0.6(4)
C13 C14 C21 C22 -134.2(3)
N1 C14 C21 C22 36.1(4)
C13 C14 C21 N2 33.9(4)
N1 C14 C21 N2 -155.8(2)
N2 C21 C22 C23 0.0(3)
C14 C21 C22 C23 169.3(2)
C21 C22 C23 C24 -0.2(3)
C22 C23 C24 N2 0.4(3)
C22 C23 C24 C31 -176.6(2)
C30 C25 C26 C27 -0.3(4)
N2 C25 C26 C27 178.7(2)
C25 C26 C27 C28 1.0(4)
C26 C27 C28 C29 -1.6(5)
C27 C28 C29 C30 1.5(4)
C26 C25 C30 C29 0.1(4)
N2 C25 C30 C29 -178.8(2)
C28 C29 C30 C25 -0.7(4)
C23 C24 C31 C35 -146.6(3)
N2 C24 C31 C35 36.7(4)
C23 C24 C31 C32 34.2(4)
N2 C24 C31 C32 -142.5(2)
C23 C24 C31 Fe2 -54.4(4)
N2 C24 C31 Fe2 129.0(2)
C35 C31 C32 C33 -0.1(3)
C24 C31 C32 C33 179.3(2)
Fe2 C31 C32 C33 -58.74(17)
C35 C31 C32 Fe2 58.68(16)
C24 C31 C32 Fe2 -122.0(2)
C31 C32 C33 C34 -0.3(3)
Fe2 C32 C33 C34 -59.41(18)
C31 C32 C33 Fe2 59.07(17)
C32 C33 C34 C35 0.6(3)
Fe2 C33 C34 C35 -59.10(18)
C32 C33 C34 Fe2 59.71(18)
C33 C34 C35 C31 -0.7(3)
Fe2 C34 C35 C31 -59.84(17)
C33 C34 C35 Fe2 59.19(18)
C32 C31 C35 C34 0.4(3)
C24 C31 C35 C34 -178.9(2)
Fe2 C31 C35 C34 59.43(18)
C32 C31 C35 Fe2 -58.99(16)
C24 C31 C35 Fe2 121.7(3)
C40 C36 C37 C38 -0.7(3)
Fe2 C36 C37 C38 59.1(2)
C40 C36 C37 Fe2 -59.7(2)
C36 C37 C38 C39 0.5(4)
Fe2 C37 C38 C39 59.8(2)
C36 C37 C38 Fe2 -59.3(2)
C37 C38 C39 C40 -0.1(4)
Fe2 C38 C39 C40 59.9(2)
C37 C38 C39 Fe2 -60.0(2)
C37 C36 C40 C39 0.6(3)
Fe2 C36 C40 C39 -59.2(2)
C37 C36 C40 Fe2 59.8(2)
C38 C39 C40 C36 -0.3(3)
Fe2 C39 C40 C36 59.0(2)
C38 C39 C40 Fe2 -59.3(2)
C45 C41 C42 C43 -0.5(3)
Fe3 C41 C42 C43 -60.1(2)
C45 C41 C42 Fe3 59.6(2)
C41 C42 C43 C44 0.6(4)
Fe3 C42 C43 C44 -58.8(2)
C41 C42 C43 Fe3 59.4(2)
C42 C43 C44 C45 -0.4(4)
Fe3 C43 C44 C45 -59.2(2)
C42 C43 C44 Fe3 58.8(2)
C42 C41 C45 C44 0.2(3)
Fe3 C41 C45 C44 60.0(2)
C42 C41 C45 Fe3 -59.8(2)
C43 C44 C45 C41 0.1(3)
Fe3 C44 C45 C41 -59.8(2)
C43 C44 C45 Fe3 59.9(2)
C50 C46 C47 C48 -0.5(3)
Fe3 C46 C47 C48 59.53(18)
C50 C46 C47 Fe3 -60.05(18)
C46 C47 C48 C49 0.3(3)
Fe3 C47 C48 C49 59.53(18)
C46 C47 C48 Fe3 -59.24(18)
C47 C48 C49 C50 0.1(3)
Fe3 C48 C49 C50 59.43(18)
C47 C48 C49 Fe3 -59.38(19)
C48 C49 C50 C46 -0.4(3)
Fe3 C49 C50 C46 58.54(17)
C48 C49 C50 C51 -177.2(2)
Fe3 C49 C50 C51 -118.3(3)
C48 C49 C50 Fe3 -58.91(18)
C47 C46 C50 C49 0.6(3)
Fe3 C46 C50 C49 -58.98(18)
C47 C46 C50 C51 177.6(2)
Fe3 C46 C50 C51 118.0(3)
C47 C46 C50 Fe3 59.54(18)
C49 C50 C51 C52 146.7(3)
C46 C50 C51 C52 -29.7(4)
Fe3 C50 C51 C52 56.4(4)
C49 C50 C51 N3 -32.7(4)
C46 C50 C51 N3 150.9(2)
Fe3 C50 C51 N3 -123.0(2)
N3 C51 C52 C53 0.2(3)
C50 C51 C52 C53 -179.3(3)
C51 C52 C53 C54 -0.9(3)
C52 C53 C54 N3 1.1(3)
C52 C53 C54 C61 -172.1(3)
C60 C55 C56 C57 0.5(4)
N3 C55 C56 C57 -178.4(2)
C55 C56 C57 C58 -0.9(4)
C56 C57 C58 C59 0.5(4)
C57 C58 C59 C60 0.4(4)
C58 C59 C60 C55 -0.8(4)
C56 C55 C60 C59 0.4(4)
N3 C55 C60 C59 179.3(2)
C53 C54 C61 C62 138.2(3)
N3 C54 C61 C62 -34.2(4)
C53 C54 C61 N4 -31.6(4)
N3 C54 C61 N4 156.0(2)
N4 C61 C62 C63 0.7(3)
C54 C61 C62 C63 -170.2(2)
C61 C62 C63 C64 -0.3(3)
C62 C63 C64 N4 -0.3(3)
C62 C63 C64 C71' -158.0(10)
C62 C63 C64 C71 171.2(3)
C70 C65 C66 C67 1.9(4)
N4 C65 C66 C67 177.9(2)
C65 C66 C67 C68 -1.3(4)
C66 C67 C68 C69 -0.1(4)
C67 C68 C69 C70 1.0(4)
C66 C65 C70 C69 -1.1(4)
N4 C65 C70 C69 -177.0(2)
C68 C69 C70 C65 -0.4(4)
C13 C14 N1 C11 0.0(3)
C21 C14 N1 C11 -172.2(2)
C13 C14 N1 C15 178.6(2)
C21 C14 N1 C15 6.4(4)
C12 C11 N1 C14 -0.2(3)
C10 C11 N1 C14 179.6(2)
C12 C11 N1 C15 -178.8(2)
C10 C11 N1 C15 1.0(4)
C20 C15 N1 C14 -108.7(3)
C16 C15 N1 C14 74.9(3)
C20 C15 N1 C11 69.7(3)
C16 C15 N1 C11 -106.7(3)
C23 C24 N2 C21 -0.5(3)
C31 C24 N2 C21 176.8(2)
C23 C24 N2 C25 178.8(2)
C31 C24 N2 C25 -3.9(4)
C22 C21 N2 C24 0.3(3)
C14 C21 N2 C24 -170.3(2)
C22 C21 N2 C25 -179.0(2)
C14 C21 N2 C25 10.4(3)
C26 C25 N2 C24 -116.5(3)
C30 C25 N2 C24 62.4(3)
C26 C25 N2 C21 62.7(3)
C30 C25 N2 C21 -118.4(3)
C53 C54 N3 C51 -1.0(3)
C61 C54 N3 C51 173.0(2)
C53 C54 N3 C55 178.6(2)
C61 C54 N3 C55 -7.5(4)
C52 C51 N3 C54 0.5(3)
C50 C51 N3 C54 180.0(2)
C52 C51 N3 C55 -179.1(2)
C50 C51 N3 C55 0.4(4)
C60 C55 N3 C54 -71.5(3)
C56 C55 N3 C54 107.4(3)
C60 C55 N3 C51 108.0(3)
C56 C55 N3 C51 -73.1(3)
C62 C61 N4 C64 -0.9(3)
C54 C61 N4 C64 171.1(2)
C62 C61 N4 C65 178.2(2)
C54 C61 N4 C65 -9.9(4)
C63 C64 N4 C61 0.7(3)
C71' C64 N4 C61 156.9(10)
C71 C64 N4 C61 -171.8(2)
C63 C64 N4 C65 -178.4(2)
C71' C64 N4 C65 -22.2(10)
C71 C64 N4 C65 9.1(4)
C70 C65 N4 C61 -79.6(3)
C66 C65 N4 C61 104.4(3)
C70 C65 N4 C64 99.3(3)
C66 C65 N4 C64 -76.7(3)
C5 C1 Fe1 C2 119.4(2)
C5 C1 Fe1 C8 -41.2(4)
C2 C1 Fe1 C8 -160.6(3)
C5 C1 Fe1 C7 168.3(2)
C2 C1 Fe1 C7 48.9(3)
C5 C1 Fe1 C9 -74.25(19)
C2 C1 Fe1 C9 166.36(16)
C5 C1 Fe1 C4 37.75(17)
C2 C1 Fe1 C4 -81.63(18)
C2 C1 Fe1 C5 -119.4(2)
C5 C1 Fe1 C6 -157.86(16)
C2 C1 Fe1 C6 82.76(19)
C5 C1 Fe1 C3 81.30(18)
C2 C1 Fe1 C3 -38.08(17)
C5 C1 Fe1 C10 -115.87(17)
C2 C1 Fe1 C10 124.75(17)
C3 C2 Fe1 C1 -118.8(2)
C1 C2 Fe1 C8 163.2(3)
C3 C2 Fe1 C8 44.4(4)
C1 C2 Fe1 C7 -159.94(16)
C3 C2 Fe1 C7 81.3(2)
C1 C2 Fe1 C9 -37.3(4)
C3 C2 Fe1 C9 -156.1(3)
C1 C2 Fe1 C4 81.11(18)
C3 C2 Fe1 C4 -37.68(18)
C1 C2 Fe1 C5 37.42(16)
C3 C2 Fe1 C5 -81.38(19)
C1 C2 Fe1 C6 -116.68(17)
C3 C2 Fe1 C6 124.53(18)
C1 C2 Fe1 C3 118.8(2)
C1 C2 Fe1 C10 -74.07(19)
C3 C2 Fe1 C10 167.14(17)
C7 C8 Fe1 C1 -163.2(3)
C9 C8 Fe1 C1 -43.9(4)
C7 C8 Fe1 C2 50.7(3)
C9 C8 Fe1 C2 170.0(3)
C9 C8 Fe1 C7 119.3(2)
C7 C8 Fe1 C9 -119.3(2)
C7 C8 Fe1 C4 124.77(16)
C9 C8 Fe1 C4 -115.95(16)
C7 C8 Fe1 C5 166.01(15)
C9 C8 Fe1 C5 -74.71(18)
C7 C8 Fe1 C6 -37.96(14)
C9 C8 Fe1 C6 81.32(15)
C7 C8 Fe1 C3 83.06(18)
C9 C8 Fe1 C3 -157.66(16)
C7 C8 Fe1 C10 -81.78(15)
C9 C8 Fe1 C10 37.50(14)
C8 C7 Fe1 C1 165.3(3)
C6 C7 Fe1 C1 46.4(3)
C8 C7 Fe1 C2 -159.20(15)
C6 C7 Fe1 C2 81.91(18)
C6 C7 Fe1 C8 -118.9(2)
C8 C7 Fe1 C9 37.83(14)
C6 C7 Fe1 C9 -81.06(16)
C8 C7 Fe1 C4 -74.40(19)
C6 C7 Fe1 C4 166.71(16)
C8 C7 Fe1 C5 -38.8(4)
C6 C7 Fe1 C5 -157.7(3)
C8 C7 Fe1 C6 118.9(2)
C8 C7 Fe1 C3 -116.14(16)
C6 C7 Fe1 C3 124.97(17)
C8 C7 Fe1 C10 81.68(15)
C6 C7 Fe1 C10 -37.21(15)
C8 C9 Fe1 C1 163.79(16)
C10 C9 Fe1 C1 -76.67(18)
C8 C9 Fe1 C2 -168.1(3)
C10 C9 Fe1 C2 -48.5(4)
C10 C9 Fe1 C8 119.5(2)
C8 C9 Fe1 C7 -37.60(15)
C10 C9 Fe1 C7 81.94(16)
C8 C9 Fe1 C4 82.00(18)
C10 C9 Fe1 C4 -158.46(16)
C8 C9 Fe1 C5 123.46(16)
C10 C9 Fe1 C5 -116.99(16)
C8 C9 Fe1 C6 -81.59(16)
C10 C9 Fe1 C6 37.96(15)
C8 C9 Fe1 C3 51.6(3)
C10 C9 Fe1 C3 171.1(3)
C8 C9 Fe1 C10 -119.5(2)
C3 C4 Fe1 C1 81.9(2)
C5 C4 Fe1 C1 -37.66(18)
C3 C4 Fe1 C2 38.19(19)
C5 C4 Fe1 C2 -81.4(2)
C3 C4 Fe1 C8 -118.22(19)
C5 C4 Fe1 C8 122.17(19)
C3 C4 Fe1 C7 -77.1(2)
C5 C4 Fe1 C7 163.25(18)
C3 C4 Fe1 C9 -161.00(18)
C5 C4 Fe1 C9 79.4(2)
C3 C4 Fe1 C5 119.6(3)
C3 C4 Fe1 C6 -45.9(5)
C5 C4 Fe1 C6 -165.5(4)
C5 C4 Fe1 C3 -119.6(3)
C3 C4 Fe1 C10 165.0(2)
C5 C4 Fe1 C10 45.4(4)
C4 C5 Fe1 C1 118.9(3)
C1 C5 Fe1 C2 -37.52(17)
C4 C5 Fe1 C2 81.4(2)
C1 C5 Fe1 C8 164.59(16)
C4 C5 Fe1 C8 -76.5(2)
C1 C5 Fe1 C7 -166.0(3)
C4 C5 Fe1 C7 -47.1(4)
C1 C5 Fe1 C9 123.50(17)
C4 C5 Fe1 C9 -117.55(18)
C1 C5 Fe1 C4 -118.9(3)
C1 C5 Fe1 C6 50.9(3)
C4 C5 Fe1 C6 169.9(3)
C1 C5 Fe1 C3 -81.68(19)
C4 C5 Fe1 C3 37.27(18)
C1 C5 Fe1 C10 81.55(19)
C4 C5 Fe1 C10 -159.51(17)
C7 C6 Fe1 C1 -160.96(16)
C10 C6 Fe1 C1 78.99(19)
C7 C6 Fe1 C2 -118.02(17)
C10 C6 Fe1 C2 121.93(17)
C7 C6 Fe1 C8 37.85(15)
C10 C6 Fe1 C8 -82.20(17)
C10 C6 Fe1 C7 -120.0(2)
C7 C6 Fe1 C9 82.03(17)
C10 C6 Fe1 C9 -38.02(15)
C7 C6 Fe1 C4 -40.2(5)
C10 C6 Fe1 C4 -160.3(4)
C7 C6 Fe1 C5 162.8(3)
C10 C6 Fe1 C5 42.8(3)
C7 C6 Fe1 C3 -75.7(2)
C10 C6 Fe1 C3 164.23(17)
C7 C6 Fe1 C10 120.0(2)
C4 C3 Fe1 C1 -81.0(2)
C2 C3 Fe1 C1 37.72(18)
C4 C3 Fe1 C2 -118.7(3)
C4 C3 Fe1 C8 79.7(2)
C2 C3 Fe1 C8 -161.59(17)
C4 C3 Fe1 C7 122.89(19)
C2 C3 Fe1 C7 -118.44(19)
C4 C3 Fe1 C9 42.9(4)
C2 C3 Fe1 C9 161.5(2)
C2 C3 Fe1 C4 118.7(3)
C4 C3 Fe1 C5 -37.40(19)
C2 C3 Fe1 C5 81.3(2)
C4 C3 Fe1 C6 164.90(18)
C2 C3 Fe1 C6 -76.4(2)
C4 C3 Fe1 C10 -157.5(4)
C2 C3 Fe1 C10 -38.8(5)
C6 C10 Fe1 C1 -119.24(17)
C9 C10 Fe1 C1 122.03(16)
C11 C10 Fe1 C1 -3.3(2)
C6 C10 Fe1 C2 -78.6(2)
C9 C10 Fe1 C2 162.70(16)
C11 C10 Fe1 C2 37.3(3)
C6 C10 Fe1 C8 81.06(17)
C9 C10 Fe1 C8 -37.67(15)
C11 C10 Fe1 C8 -163.0(2)
C6 C10 Fe1 C7 37.31(16)
C9 C10 Fe1 C7 -81.41(16)
C11 C10 Fe1 C7 153.2(2)
C6 C10 Fe1 C9 118.7(2)
C11 C10 Fe1 C9 -125.4(3)
C6 C10 Fe1 C4 166.8(3)
C9 C10 Fe1 C4 48.1(3)
C11 C10 Fe1 C4 -77.3(4)
C6 C10 Fe1 C5 -161.21(17)
C9 C10 Fe1 C5 80.07(19)
C11 C10 Fe1 C5 -45.3(3)
C9 C10 Fe1 C6 -118.7(2)
C11 C10 Fe1 C6 115.9(3)
C6 C10 Fe1 C3 -48.5(5)
C9 C10 Fe1 C3 -167.2(4)
C11 C10 Fe1 C3 67.4(5)
C37 C38 Fe2 C36 37.8(2)
C39 C38 Fe2 C36 -81.5(2)
C37 C38 Fe2 C35 157.5(3)
C39 C38 Fe2 C35 38.2(5)
C37 C38 Fe2 C39 119.3(3)
C37 C38 Fe2 C33 -122.6(2)
C39 C38 Fe2 C33 118.1(2)
C37 C38 Fe2 C34 -165.28(18)
C39 C38 Fe2 C34 75.5(2)
C37 C38 Fe2 C40 81.4(2)
C39 C38 Fe2 C40 -37.9(2)
C39 C38 Fe2 C37 -119.3(3)
C37 C38 Fe2 C32 -79.8(2)
C39 C38 Fe2 C32 161.0(2)
C37 C38 Fe2 C31 -42.0(4)
C39 C38 Fe2 C31 -161.2(3)
C37 C36 Fe2 C38 -38.2(2)
C40 C36 Fe2 C38 81.9(2)
C37 C36 Fe2 C35 160.8(2)
C40 C36 Fe2 C35 -79.1(2)
C37 C36 Fe2 C39 -82.6(2)
C40 C36 Fe2 C39 37.6(2)
C37 C36 Fe2 C33 45.7(5)
C40 C36 Fe2 C33 165.8(3)
C37 C36 Fe2 C34 -166.3(3)
C40 C36 Fe2 C34 -46.2(4)
C37 C36 Fe2 C40 -120.2(3)
C40 C36 Fe2 C37 120.2(3)
C37 C36 Fe2 C32 77.3(2)
C40 C36 Fe2 C32 -162.59(17)
C37 C36 Fe2 C31 118.5(2)
C40 C36 Fe2 C31 -121.35(19)
C34 C35 Fe2 C38 49.1(4)
C31 C35 Fe2 C38 168.7(3)
C34 C35 Fe2 C36 160.24(17)
C31 C35 Fe2 C36 -80.14(18)
C34 C35 Fe2 C39 78.1(2)
C31 C35 Fe2 C39 -162.30(16)
C34 C35 Fe2 C33 -37.79(16)
C31 C35 Fe2 C33 81.84(16)
C31 C35 Fe2 C34 119.6(2)
C34 C35 Fe2 C40 118.85(18)
C31 C35 Fe2 C40 -121.52(16)
C34 C35 Fe2 C37 -168.5(3)
C31 C35 Fe2 C37 -48.9(3)
C34 C35 Fe2 C32 -81.52(16)
C31 C35 Fe2 C32 38.10(14)
C34 C35 Fe2 C31 -119.6(2)
C40 C39 Fe2 C38 -118.5(3)
C40 C39 Fe2 C36 -37.5(2)
C38 C39 Fe2 C36 81.1(3)
C40 C39 Fe2 C35 75.3(3)
C38 C39 Fe2 C35 -166.2(2)
C40 C39 Fe2 C33 159.8(2)
C38 C39 Fe2 C33 -81.7(3)
C40 C39 Fe2 C34 117.4(2)
C38 C39 Fe2 C34 -124.0(2)
C38 C39 Fe2 C40 118.5(3)
C40 C39 Fe2 C37 -80.9(2)
C38 C39 Fe2 C37 37.6(2)
C40 C39 Fe2 C32 -166.7(3)
C38 C39 Fe2 C32 -48.2(5)
C40 C39 Fe2 C31 40.9(5)
C38 C39 Fe2 C31 159.4(3)
C32 C33 Fe2 C38 118.5(2)
C34 C33 Fe2 C38 -122.3(2)
C32 C33 Fe2 C36 41.6(4)
C34 C33 Fe2 C36 160.8(3)
C32 C33 Fe2 C35 -81.40(16)
C34 C33 Fe2 C35 37.75(15)
C32 C33 Fe2 C39 161.84(19)
C34 C33 Fe2 C39 -79.0(2)
C32 C33 Fe2 C34 -119.2(2)
C32 C33 Fe2 C40 -162.6(3)
C34 C33 Fe2 C40 -43.5(4)
C32 C33 Fe2 C37 76.2(2)
C34 C33 Fe2 C37 -164.68(19)
C34 C33 Fe2 C32 119.2(2)
C32 C33 Fe2 C31 -37.42(15)
C34 C33 Fe2 C31 81.73(16)
C35 C34 Fe2 C38 -162.61(18)
C33 C34 Fe2 C38 78.1(2)
C35 C34 Fe2 C36 -45.8(4)
C33 C34 Fe2 C36 -165.1(3)
C33 C34 Fe2 C35 -119.2(2)
C35 C34 Fe2 C39 -120.91(18)
C33 C34 Fe2 C39 119.84(18)
C35 C34 Fe2 C33 119.2(2)
C35 C34 Fe2 C40 -78.76(19)
C33 C34 Fe2 C40 161.99(16)
C35 C34 Fe2 C37 164.4(4)
C33 C34 Fe2 C37 45.1(5)
C35 C34 Fe2 C32 81.60(16)
C33 C34 Fe2 C32 -37.65(15)
C35 C34 Fe2 C31 37.57(15)
C33 C34 Fe2 C31 -81.68(16)
C36 C40 Fe2 C38 -81.0(2)
C39 C40 Fe2 C38 38.3(3)
C39 C40 Fe2 C36 119.3(3)
C36 C40 Fe2 C35 118.08(19)
C39 C40 Fe2 C35 -122.6(2)
C36 C40 Fe2 C39 -119.3(3)
C36 C40 Fe2 C33 -168.3(3)
C39 C40 Fe2 C33 -49.0(4)
C36 C40 Fe2 C34 159.99(17)
C39 C40 Fe2 C34 -80.7(2)
C36 C40 Fe2 C37 -37.0(2)
C39 C40 Fe2 C37 82.3(3)
C36 C40 Fe2 C32 46.4(4)
C39 C40 Fe2 C32 165.7(3)
C36 C40 Fe2 C31 76.6(2)
C39 C40 Fe2 C31 -164.1(2)
C36 C37 Fe2 C38 118.5(3)
C38 C37 Fe2 C36 -118.5(3)
C36 C37 Fe2 C35 -43.9(4)
C38 C37 Fe2 C35 -162.4(3)
C36 C37 Fe2 C39 80.6(2)
C38 C37 Fe2 C39 -37.9(2)
C36 C37 Fe2 C33 -163.76(19)
C38 C37 Fe2 C33 77.7(2)
C36 C37 Fe2 C34 161.5(4)
C38 C37 Fe2 C34 43.0(5)
C36 C37 Fe2 C40 37.0(2)
C38 C37 Fe2 C40 -81.5(2)
C36 C37 Fe2 C32 -122.1(2)
C38 C37 Fe2 C32 119.4(2)
C36 C37 Fe2 C31 -79.0(2)
C38 C37 Fe2 C31 162.54(19)
C33 C32 Fe2 C38 -81.1(2)
C31 C32 Fe2 C38 158.9(2)
C33 C32 Fe2 C36 -165.14(17)
C31 C32 Fe2 C36 74.85(19)
C33 C32 Fe2 C35 81.93(17)
C31 C32 Fe2 C35 -38.08(15)
C33 C32 Fe2 C39 -45.6(5)
C31 C32 Fe2 C39 -165.6(4)
C31 C32 Fe2 C33 -120.0(2)
C33 C32 Fe2 C34 37.90(16)
C31 C32 Fe2 C34 -82.11(16)
C33 C32 Fe2 C40 160.3(3)
C31 C32 Fe2 C40 40.3(4)
C33 C32 Fe2 C37 -123.60(19)
C31 C32 Fe2 C37 116.39(19)
C33 C32 Fe2 C31 120.0(2)
C35 C31 Fe2 C38 -170.5(3)
C32 C31 Fe2 C38 -51.9(4)
C24 C31 Fe2 C38 65.4(4)
C35 C31 Fe2 C36 117.53(16)
C32 C31 Fe2 C36 -123.79(17)
C24 C31 Fe2 C36 -6.6(3)
C32 C31 Fe2 C35 118.7(2)
C24 C31 Fe2 C35 -124.1(3)
C35 C31 Fe2 C39 46.3(4)
C32 C31 Fe2 C39 164.9(4)
C24 C31 Fe2 C39 -77.8(5)
C35 C31 Fe2 C33 -81.52(16)
C32 C31 Fe2 C33 37.17(16)
C24 C31 Fe2 C33 154.4(3)
C35 C31 Fe2 C34 -37.55(14)
C32 C31 Fe2 C34 81.14(17)
C24 C31 Fe2 C34 -161.6(2)
C35 C31 Fe2 C40 76.53(19)
C32 C31 Fe2 C40 -164.79(18)
C24 C31 Fe2 C40 -47.6(3)
C35 C31 Fe2 C37 158.92(16)
C32 C31 Fe2 C37 -82.39(19)
C24 C31 Fe2 C37 34.8(3)
C35 C31 Fe2 C32 -118.7(2)
C24 C31 Fe2 C32 117.2(3)
C42 C41 Fe3 C46 -74.8(2)
C45 C41 Fe3 C46 166.04(17)
C42 C41 Fe3 C45 119.2(3)
C42 C41 Fe3 C47 -43.4(4)
C45 C41 Fe3 C47 -162.6(3)
C45 C41 Fe3 C42 -119.2(3)
C42 C41 Fe3 C48 169.7(2)
C45 C41 Fe3 C48 50.4(4)
C42 C41 Fe3 C44 80.6(2)
C45 C41 Fe3 C44 -38.60(19)
C42 C41 Fe3 C49 -157.88(18)
C45 C41 Fe3 C49 82.9(2)
C42 C41 Fe3 C43 37.29(18)
C45 C41 Fe3 C43 -81.9(2)
C42 C41 Fe3 C50 -115.99(19)
C45 C41 Fe3 C50 124.80(19)
C47 C46 Fe3 C41 165.22(17)
C50 C46 Fe3 C41 -75.4(2)
C47 C46 Fe3 C45 -164.8(4)
C50 C46 Fe3 C45 -45.4(4)
C50 C46 Fe3 C47 119.4(2)
C47 C46 Fe3 C42 124.41(18)
C50 C46 Fe3 C42 -116.18(18)
C47 C46 Fe3 C48 -37.53(15)
C50 C46 Fe3 C48 81.88(17)
C47 C46 Fe3 C44 52.5(4)
C50 C46 Fe3 C44 171.9(3)
C47 C46 Fe3 C49 -81.67(16)
C50 C46 Fe3 C49 37.74(15)
C47 C46 Fe3 C43 83.3(2)
C50 C46 Fe3 C43 -157.26(18)
C47 C46 Fe3 C50 -119.4(2)
C44 C45 Fe3 C41 -117.8(3)
C41 C45 Fe3 C46 -39.3(5)
C44 C45 Fe3 C46 -157.1(3)
C41 C45 Fe3 C47 166.1(3)
C44 C45 Fe3 C47 48.3(4)
C41 C45 Fe3 C42 37.59(18)
C44 C45 Fe3 C42 -80.2(2)
C41 C45 Fe3 C48 -158.78(17)
C44 C45 Fe3 C48 83.4(2)
C41 C45 Fe3 C44 117.8(3)
C41 C45 Fe3 C49 -115.80(19)
C44 C45 Fe3 C49 126.4(2)
C41 C45 Fe3 C43 80.7(2)
C44 C45 Fe3 C43 -37.16(19)
C41 C45 Fe3 C50 -73.9(2)
C44 C45 Fe3 C50 168.26(18)
C48 C47 Fe3 C41 -160.4(3)
C46 C47 Fe3 C41 -41.3(4)
C48 C47 Fe3 C46 -119.1(2)
C48 C47 Fe3 C45 48.9(3)
C46 C47 Fe3 C45 168.0(3)
C48 C47 Fe3 C42 166.73(16)
C46 C47 Fe3 C42 -74.13(19)
C46 C47 Fe3 C48 119.1(2)
C48 C47 Fe3 C44 83.78(19)
C46 C47 Fe3 C44 -157.09(17)
C48 C47 Fe3 C49 -37.81(14)
C46 C47 Fe3 C49 81.33(16)
C48 C47 Fe3 C43 125.72(17)
C46 C47 Fe3 C43 -115.14(17)
C48 C47 Fe3 C50 -81.53(16)
C46 C47 Fe3 C50 37.61(15)
C43 C42 Fe3 C41 119.1(3)
C43 C42 Fe3 C46 -117.5(2)
C41 C42 Fe3 C46 123.44(18)
C43 C42 Fe3 C45 81.2(2)
C41 C42 Fe3 C45 -37.85(18)
C43 C42 Fe3 C47 -76.4(2)
C41 C42 Fe3 C47 164.45(17)
C43 C42 Fe3 C48 -47.4(5)
C41 C42 Fe3 C48 -166.5(3)
C43 C42 Fe3 C44 37.0(2)
C41 C42 Fe3 C44 -82.1(2)
C43 C42 Fe3 C49 168.7(3)
C41 C42 Fe3 C49 49.6(4)
C41 C42 Fe3 C43 -119.1(3)
C43 C42 Fe3 C50 -159.69(19)
C41 C42 Fe3 C50 81.2(2)
C47 C48 Fe3 C41 164.3(3)
C49 C48 Fe3 C41 44.9(3)
C47 C48 Fe3 C46 37.96(14)
C49 C48 Fe3 C46 -81.45(16)
C47 C48 Fe3 C45 -159.26(17)
C49 C48 Fe3 C45 81.34(19)
C49 C48 Fe3 C47 -119.4(2)
C47 C48 Fe3 C42 -38.1(4)
C49 C48 Fe3 C42 -157.5(4)
C47 C48 Fe3 C44 -115.60(17)
C49 C48 Fe3 C44 125.00(17)
C47 C48 Fe3 C49 119.4(2)
C47 C48 Fe3 C43 -74.1(2)
C49 C48 Fe3 C43 166.49(17)
C47 C48 Fe3 C50 81.92(16)
C49 C48 Fe3 C50 -37.48(15)
C43 C44 Fe3 C41 -80.8(2)
C45 C44 Fe3 C41 38.5(2)
C43 C44 Fe3 C46 43.7(4)
C45 C44 Fe3 C46 163.0(3)
C43 C44 Fe3 C45 -119.3(3)
C43 C44 Fe3 C47 81.1(2)
C45 C44 Fe3 C47 -159.60(19)
C43 C44 Fe3 C42 -36.9(2)
C45 C44 Fe3 C42 82.4(2)
C43 C44 Fe3 C48 124.2(2)
C45 C44 Fe3 C48 -116.5(2)
C43 C44 Fe3 C49 166.66(19)
C45 C44 Fe3 C49 -74.0(2)
C45 C44 Fe3 C43 119.3(3)
C43 C44 Fe3 C50 -155.2(4)
C45 C44 Fe3 C50 -35.9(5)
C50 C49 Fe3 C41 79.67(19)
C48 C49 Fe3 C41 -160.92(17)
C50 C49 Fe3 C46 -37.90(15)
C48 C49 Fe3 C46 81.51(17)
C50 C49 Fe3 C45 122.80(18)
C48 C49 Fe3 C45 -117.79(18)
C50 C49 Fe3 C47 -82.03(16)
C48 C49 Fe3 C47 37.39(15)
C50 C49 Fe3 C42 44.6(3)
C48 C49 Fe3 C42 164.0(3)
C50 C49 Fe3 C48 -119.4(2)
C50 C49 Fe3 C44 164.36(17)
C48 C49 Fe3 C44 -76.2(2)
C50 C49 Fe3 C43 -162.7(4)
C48 C49 Fe3 C43 -43.3(5)
C48 C49 Fe3 C50 119.4(2)
C42 C43 Fe3 C41 -37.9(2)
C44 C43 Fe3 C41 82.2(2)
C42 C43 Fe3 C46 79.5(2)
C44 C43 Fe3 C46 -160.44(19)
C42 C43 Fe3 C45 -82.1(2)
C44 C43 Fe3 C45 38.0(2)
C42 C43 Fe3 C47 122.7(2)
C44 C43 Fe3 C47 -117.3(2)
C44 C43 Fe3 C42 120.1(3)
C42 C43 Fe3 C48 163.67(19)
C44 C43 Fe3 C48 -76.2(2)
C42 C43 Fe3 C44 -120.1(3)
C42 C43 Fe3 C49 -162.3(4)
C44 C43 Fe3 C49 -42.2(5)
C42 C43 Fe3 C50 44.0(4)
C44 C43 Fe3 C50 164.1(2)
C49 C50 Fe3 C41 -117.89(17)
C46 C50 Fe3 C41 123.09(18)
C51 C50 Fe3 C41 5.7(2)
C49 C50 Fe3 C46 119.0(2)
C51 C50 Fe3 C46 -117.4(3)
C49 C50 Fe3 C45 -76.9(2)
C46 C50 Fe3 C45 164.05(18)
C51 C50 Fe3 C45 46.6(3)
C49 C50 Fe3 C47 81.29(17)
C46 C50 Fe3 C47 -37.72(16)
C51 C50 Fe3 C47 -155.2(2)
C49 C50 Fe3 C42 -159.97(17)
C46 C50 Fe3 C42 81.0(2)
C51 C50 Fe3 C42 -36.4(3)
C49 C50 Fe3 C48 37.76(16)
C46 C50 Fe3 C48 -81.26(18)
C51 C50 Fe3 C48 161.3(2)
C49 C50 Fe3 C44 -49.0(5)
C46 C50 Fe3 C44 -168.0(4)
C51 C50 Fe3 C44 74.6(5)
C46 C50 Fe3 C49 -119.0(2)
C51 C50 Fe3 C49 123.6(3)
C49 C50 Fe3 C43 169.3(3)
C46 C50 Fe3 C43 50.3(3)
C51 C50 Fe3 C43 -67.2(4)
C63 C64 C71 C75 140.9(3)
N4 C64 C71 C75 -48.6(4)
C71' C64 C71 C75 63(2)
C63 C64 C71 C72 -45.3(5)
N4 C64 C71 C72 125.2(3)
C71' C64 C71 C72 -124(2)
C63 C64 C71 Fe4 46.8(4)
N4 C64 C71 Fe4 -142.7(2)
C71' C64 C71 Fe4 -31(2)
C75 C71 C72 C73 0.7(4)
C64 C71 C72 C73 -174.1(3)
Fe4 C71 C72 C73 58.9(2)
C75 C71 C72 Fe4 -58.2(2)
C64 C71 C72 Fe4 126.9(3)
C71 C72 C73 C74 -0.3(4)
Fe4 C72 C73 C74 59.0(2)
C71 C72 C73 Fe4 -59.4(2)
C72 C73 C74 C75 -0.2(4)
Fe4 C73 C74 C75 59.4(3)
C72 C73 C74 Fe4 -59.6(2)
C73 C74 C75 C71 0.6(4)
Fe4 C74 C75 C71 60.0(2)
C73 C74 C75 Fe4 -59.4(3)
C72 C71 C75 C74 -0.8(4)
C64 C71 C75 C74 173.8(3)
Fe4 C71 C75 C74 -59.4(3)
C72 C71 C75 Fe4 58.6(2)
C64 C71 C75 Fe4 -126.8(3)
C80 C76 C77 C78 2.1(4)
Fe4 C76 C77 C78 -60.7(2)
C80 C76 C77 Fe4 62.8(3)
C76 C77 C78 C79 -0.7(4)
Fe4 C77 C78 C79 -60.4(3)
C76 C77 C78 Fe4 59.8(2)
C77 C78 C79 C80 -1.0(5)
Fe4 C78 C79 C80 -60.6(3)
C77 C78 C79 Fe4 59.6(3)
C78 C79 C80 C76 2.4(5)
Fe4 C79 C80 C76 -57.5(3)
C78 C79 C80 Fe4 59.9(3)
C77 C76 C80 C79 -2.8(5)
Fe4 C76 C80 C79 58.5(3)
C77 C76 C80 Fe4 -61.3(3)
C80 C76 Fe4 C77 -116.5(3)
C80 C76 Fe4 C75 72.3(3)
C77 C76 Fe4 C75 -171.2(2)
C80 C76 Fe4 C74 31.6(6)
C77 C76 Fe4 C74 148.1(5)
C80 C76 Fe4 C78 -77.7(3)
C77 C76 Fe4 C78 38.8(2)
C80 C76 Fe4 C73 -161.7(3)
C77 C76 Fe4 C73 -45.2(5)
C80 C76 Fe4 C79 -35.1(2)
C77 C76 Fe4 C79 81.4(3)
C80 C76 Fe4 C72 158.9(2)
C77 C76 Fe4 C72 -84.6(3)
C77 C76 Fe4 C80 116.5(3)
C80 C76 Fe4 C71 115.1(2)
C77 C76 Fe4 C71 -128.4(2)
C78 C77 Fe4 C76 116.8(3)
C78 C77 Fe4 C75 149.7(6)
C76 C77 Fe4 C75 32.9(8)
C78 C77 Fe4 C74 -43.3(4)
C76 C77 Fe4 C74 -160.1(3)
C76 C77 Fe4 C78 -116.8(3)
C78 C77 Fe4 C73 -82.6(2)
C76 C77 Fe4 C73 160.6(2)
C78 C77 Fe4 C79 37.1(2)
C76 C77 Fe4 C79 -79.7(3)
C78 C77 Fe4 C72 -126.7(2)
C76 C77 Fe4 C72 116.4(2)
C78 C77 Fe4 C80 78.8(2)
C76 C77 Fe4 C80 -38.0(2)
C78 C77 Fe4 C71 -168.7(2)
C76 C77 Fe4 C71 74.5(3)
C74 C75 Fe4 C76 -162.4(3)
C71 C75 Fe4 C76 77.8(3)
C74 C75 Fe4 C77 170.7(6)
C71 C75 Fe4 C77 51.0(7)
C71 C75 Fe4 C74 -119.7(3)
C74 C75 Fe4 C78 -50.3(4)
C71 C75 Fe4 C78 -170.0(3)
C74 C75 Fe4 C73 38.3(2)
C71 C75 Fe4 C73 -81.4(2)
C74 C75 Fe4 C79 -82.5(3)
C71 C75 Fe4 C79 157.8(2)
C74 C75 Fe4 C72 82.1(2)
C71 C75 Fe4 C72 -37.59(19)
C74 C75 Fe4 C80 -123.0(3)
C71 C75 Fe4 C80 117.3(2)
C74 C75 Fe4 C71 119.7(3)
C75 C74 Fe4 C76 52.8(6)
C73 C74 Fe4 C76 171.8(4)
C75 C74 Fe4 C77 -175.6(3)
C73 C74 Fe4 C77 -56.6(4)
C73 C74 Fe4 C75 119.0(3)
C75 C74 Fe4 C78 154.5(2)
C73 C74 Fe4 C78 -86.5(2)
C75 C74 Fe4 C73 -119.0(3)
C75 C74 Fe4 C79 113.8(2)
C73 C74 Fe4 C79 -127.2(2)
C75 C74 Fe4 C72 -81.3(2)
C73 C74 Fe4 C72 37.7(2)
C75 C74 Fe4 C80 76.8(3)
C73 C74 Fe4 C80 -164.2(2)
C75 C74 Fe4 C71 -37.4(2)
C73 C74 Fe4 C71 81.6(2)
C79 C78 Fe4 C76 78.9(3)
C77 C78 Fe4 C76 -39.7(2)
C79 C78 Fe4 C77 118.6(4)
C79 C78 Fe4 C75 -48.3(4)
C77 C78 Fe4 C75 -166.9(3)
C79 C78 Fe4 C74 -82.5(3)
C77 C78 Fe4 C74 158.9(2)
C79 C78 Fe4 C73 -126.2(3)
C77 C78 Fe4 C73 115.2(2)
C77 C78 Fe4 C79 -118.6(4)
C79 C78 Fe4 C72 -166.1(3)
C77 C78 Fe4 C72 75.3(3)
C79 C78 Fe4 C80 36.1(3)
C77 C78 Fe4 C80 -82.5(3)
C79 C78 Fe4 C71 164.3(6)
C77 C78 Fe4 C71 45.7(8)
C72 C73 Fe4 C76 -55.0(4)
C74 C73 Fe4 C76 -174.0(3)
C72 C73 Fe4 C77 -87.8(3)
C74 C73 Fe4 C77 153.3(2)
C72 C73 Fe4 C75 81.3(2)
C74 C73 Fe4 C75 -37.7(2)
C72 C73 Fe4 C74 118.9(3)
C72 C73 Fe4 C78 -130.4(2)
C74 C73 Fe4 C78 110.7(2)
C72 C73 Fe4 C79 -169.5(2)
C74 C73 Fe4 C79 71.6(3)
C74 C73 Fe4 C72 -118.9(3)
C72 C73 Fe4 C80 165.4(5)
C74 C73 Fe4 C80 46.4(6)
C72 C73 Fe4 C71 37.52(18)
C74 C73 Fe4 C71 -81.4(2)
C80 C79 Fe4 C76 36.0(3)
C78 C79 Fe4 C76 -83.9(3)
C80 C79 Fe4 C77 81.5(3)
C78 C79 Fe4 C77 -38.4(3)
C80 C79 Fe4 C75 -85.0(3)
C78 C79 Fe4 C75 155.1(3)
C80 C79 Fe4 C74 -127.2(3)
C78 C79 Fe4 C74 112.9(3)
C80 C79 Fe4 C78 119.9(4)
C80 C79 Fe4 C73 -167.9(3)
C78 C79 Fe4 C73 72.2(3)
C80 C79 Fe4 C72 165.2(5)
C78 C79 Fe4 C72 45.3(8)
C78 C79 Fe4 C80 -119.9(4)
C80 C79 Fe4 C71 -53.1(5)
C78 C79 Fe4 C71 -173.0(3)
C73 C72 Fe4 C76 156.6(2)
C71 C72 Fe4 C76 -83.8(3)
C73 C72 Fe4 C77 111.7(3)
C71 C72 Fe4 C77 -128.6(2)
C73 C72 Fe4 C75 -82.1(2)
C71 C72 Fe4 C75 37.51(19)
C73 C72 Fe4 C74 -38.3(2)
C71 C72 Fe4 C74 81.3(2)
C73 C72 Fe4 C78 69.5(3)
C71 C72 Fe4 C78 -170.9(2)
C71 C72 Fe4 C73 119.6(3)
C73 C72 Fe4 C79 34.1(7)
C71 C72 Fe4 C79 153.7(6)
C73 C72 Fe4 C80 -168.9(4)
C71 C72 Fe4 C80 -49.3(5)
C73 C72 Fe4 C71 -119.6(3)
C79 C80 Fe4 C76 -121.7(4)
C79 C80 Fe4 C77 -81.5(3)
C76 C80 Fe4 C77 40.2(3)
C79 C80 Fe4 C75 111.4(3)
C76 C80 Fe4 C75 -126.9(3)
C79 C80 Fe4 C74 69.4(3)
C76 C80 Fe4 C74 -168.9(2)
C79 C80 Fe4 C78 -37.0(3)
C76 C80 Fe4 C78 84.7(3)
C79 C80 Fe4 C73 33.6(7)
C76 C80 Fe4 C73 155.3(5)
C76 C80 Fe4 C79 121.7(4)
C79 C80 Fe4 C72 -170.4(3)
C76 C80 Fe4 C72 -48.7(5)
C79 C80 Fe4 C71 154.1(3)
C76 C80 Fe4 C71 -84.2(3)
C75 C71 Fe4 C76 -123.8(3)
C72 C71 Fe4 C76 116.7(2)
C64 C71 Fe4 C76 -1.7(3)
C75 C71 Fe4 C77 -166.8(2)
C72 C71 Fe4 C77 73.7(3)
C64 C71 Fe4 C77 -44.7(4)
C72 C71 Fe4 C75 -119.5(3)
C64 C71 Fe4 C75 122.1(4)
C75 C71 Fe4 C74 37.5(2)
C72 C71 Fe4 C74 -82.1(2)
C64 C71 Fe4 C74 159.5(3)
C75 C71 Fe4 C78 155.5(7)
C72 C71 Fe4 C78 36.0(8)
C64 C71 Fe4 C78 -82.4(7)
C75 C71 Fe4 C73 82.0(2)
C72 C71 Fe4 C73 -37.5(2)
C64 C71 Fe4 C73 -155.9(3)
C75 C71 Fe4 C79 -46.0(4)
C72 C71 Fe4 C79 -165.5(4)
C64 C71 Fe4 C79 76.1(5)
C75 C71 Fe4 C72 119.5(3)
C64 C71 Fe4 C72 -118.4(4)
C75 C71 Fe4 C80 -81.5(3)
C72 C71 Fe4 C80 159.0(2)
C64 C71 Fe4 C80 40.6(4)
C63 C64 C71' C72' -44.0(14)
N4 C64 C71' C72' 162.7(9)
C71 C64 C71' C72' 76(2)
C63 C64 C71' C75' 146.7(12)
N4 C64 C71' C75' -7(2)
C71 C64 C71' C75' -93(3)
C63 C64 C71' Fe4' -124.5(11)
N4 C64 C71' Fe4' 82.3(16)
C71 C64 C71' Fe4' -4.2(8)
C75' C71' C72' C73' 0.0
C64 C71' C72' C73' -171.9(16)
Fe4' C71' C72' C73' -58.6(8)
C75' C71' C72' Fe4' 58.6(8)
C64 C71' C72' Fe4' -113.3(13)
C71' C72' C73' C74' 0.0
Fe4' C72' C73' C74' -59.9(7)
C71' C72' C73' Fe4' 59.9(7)
C72' C73' C74' C75' 0.0
Fe4' C73' C74' C75' -60.6(8)
C72' C73' C74' Fe4' 60.6(8)
C73' C74' C75' C71' 0.0
Fe4' C74' C75' C71' -59.8(8)
C73' C74' C75' Fe4' 59.8(8)
C72' C71' C75' C74' 0.0
C64 C71' C75' C74' 170(2)
Fe4' C71' C75' C74' 58.6(7)
C72' C71' C75' Fe4' -58.6(7)
C64 C71' C75' Fe4' 111.4(17)
C80' C76' C77' C78' 0.0
Fe4' C76' C77' C78' 57.1(7)
C80' C76' C77' Fe4' -57.1(7)
C76' C77' C78' C79' 0.0
Fe4' C77' C78' C79' 60.3(7)
C76' C77' C78' Fe4' -60.3(7)
C77' C78' C79' C80' 0.0
Fe4' C78' C79' C80' 62.0(7)
C77' C78' C79' Fe4' -62.0(7)
C78' C79' C80' C76' 0.0
Fe4' C79' C80' C76' 59.8(7)
C78' C79' C80' Fe4' -59.8(7)
C77' C76' C80' C79' 0.0
Fe4' C76' C80' C79' -56.8(7)
C77' C76' C80' Fe4' 56.8(7)
C77' C78' Fe4' C79' 118.0(4)
C79' C78' Fe4' C74' 78.8(10)
C77' C78' Fe4' C74' -163.2(10)
C79' C78' Fe4' C73' 121.9(9)
C77' C78' Fe4' C73' -120.1(9)
C79' C78' Fe4' C77' -118.0(4)
C79' C78' Fe4' C75' 39(2)
C77' C78' Fe4' C75' 157(3)
C79' C78' Fe4' C72' 165.6(10)
C77' C78' Fe4' C72' -76.4(10)
C79' C78' Fe4' C80' -38.2(3)
C77' C78' Fe4' C80' 79.8(5)
C79' C78' Fe4' C71' -156.3(18)
C77' C78' Fe4' C71' -38.3(17)
C79' C78' Fe4' C76' -81.1(4)
C77' C78' Fe4' C76' 36.9(3)
C80' C79' Fe4' C78' -118.2(4)
C80' C79' Fe4' C74' 118.0(9)
C78' C79' Fe4' C74' -123.9(9)
C80' C79' Fe4' C73' 161.4(9)
C78' C79' Fe4' C73' -80.5(9)
C80' C79' Fe4' C77' -79.7(5)
C78' C79' Fe4' C77' 38.4(3)
C80' C79' Fe4' C75' 74.5(9)
C78' C79' Fe4' C75' -167.3(10)
C80' C79' Fe4' C72' -159(2)
C78' C79' Fe4' C72' -41(2)
C78' C79' Fe4' C80' 118.2(4)
C80' C79' Fe4' C71' 36.1(19)
C78' C79' Fe4' C71' 154(2)
C80' C79' Fe4' C76' -36.7(3)
C78' C79' Fe4' C76' 81.5(4)
C75' C74' Fe4' C78' -163.6(10)
C73' C74' Fe4' C78' 77.8(10)
C75' C74' Fe4' C79' -119.1(9)
C73' C74' Fe4' C79' 122.2(9)
C75' C74' Fe4' C73' 118.6(4)
C75' C74' Fe4' C77' 154(3)
C73' C74' Fe4' C77' 36(3)
C73' C74' Fe4' C75' -118.6(4)
C75' C74' Fe4' C72' 80.7(5)
C73' C74' Fe4' C72' -37.9(3)
C75' C74' Fe4' C80' -75.1(9)
C73' C74' Fe4' C80' 166.3(9)
C75' C74' Fe4' C71' 37.3(3)
C73' C74' Fe4' C71' -81.3(5)
C75' C74' Fe4' C76' -36.4(18)
C73' C74' Fe4' C76' -155(2)
C72' C73' Fe4' C78' 117.2(9)
C74' C73' Fe4' C78' -124.2(10)
C72' C73' Fe4' C79' 161.9(10)
C74' C73' Fe4' C79' -79.4(10)
C72' C73' Fe4' C74' -118.6(4)
C72' C73' Fe4' C77' 73.1(10)
C74' C73' Fe4' C77' -168.3(10)
C72' C73' Fe4' C75' -80.7(5)
C74' C73' Fe4' C75' 37.9(3)
C74' C73' Fe4' C72' 118.6(4)
C72' C73' Fe4' C80' -157(2)
C74' C73' Fe4' C80' -38(2)
C72' C73' Fe4' C71' -37.3(3)
C74' C73' Fe4' C71' 81.3(5)
C72' C73' Fe4' C76' 33.9(18)
C74' C73' Fe4' C76' 153(2)
C76' C77' Fe4' C78' 119.6(4)
C76' C77' Fe4' C79' 80.6(5)
C78' C77' Fe4' C79' -39.1(3)
C76' C77' Fe4' C74' 173(3)
C78' C77' Fe4' C74' 54(3)
C76' C77' Fe4' C73' -158.9(9)
C78' C77' Fe4' C73' 81.5(9)
C76' C77' Fe4' C75' -45.8(16)
C78' C77' Fe4' C75' -165.5(17)
C76' C77' Fe4' C72' -118.5(9)
C78' C77' Fe4' C72' 121.9(9)
C76' C77' Fe4' C80' 36.4(3)
C78' C77' Fe4' C80' -83.2(5)
C76' C77' Fe4' C71' -76.9(9)
C78' C77' Fe4' C71' 163.5(9)
C78' C77' Fe4' C76' -119.6(4)
C74' C75' Fe4' C78' 51(2)
C71' C75' Fe4' C78' 170(2)
C74' C75' Fe4' C79' 81.8(9)
C71' C75' Fe4' C79' -158.9(9)
C71' C75' Fe4' C74' 119.3(4)
C74' C75' Fe4' C73' -38.2(4)
C71' C75' Fe4' C73' 81.1(5)
C74' C75' Fe4' C77' -164.0(17)
C71' C75' Fe4' C77' -44.6(15)
C74' C75' Fe4' C72' -82.1(5)
C71' C75' Fe4' C72' 37.2(4)
C74' C75' Fe4' C80' 123.0(9)
C71' C75' Fe4' C80' -117.7(9)
C74' C75' Fe4' C71' -119.3(4)
C74' C75' Fe4' C76' 164.2(9)
C71' C75' Fe4' C76' -76.5(9)
C73' C72' Fe4' C78' -83.4(9)
C71' C72' Fe4' C78' 157.3(10)
C73' C72' Fe4' C79' -52(2)
C71' C72' Fe4' C79' -171(2)
C73' C72' Fe4' C74' 38.2(4)
C71' C72' Fe4' C74' -81.1(5)
C71' C72' Fe4' C73' -119.3(4)
C73' C72' Fe4' C77' -125.3(9)
C71' C72' Fe4' C77' 115.4(9)
C73' C72' Fe4' C75' 82.1(5)
C71' C72' Fe4' C75' -37.2(4)
C73' C72' Fe4' C80' 162.4(17)
C71' C72' Fe4' C80' 43.1(15)
C73' C72' Fe4' C71' 119.3(4)
C73' C72' Fe4' C76' -166.3(9)
C71' C72' Fe4' C76' 74.4(8)
C79' C80' Fe4' C78' 39.0(4)
C76' C80' Fe4' C78' -80.9(5)
C76' C80' Fe4' C79' -119.9(4)
C79' C80' Fe4' C74' -83.0(9)
C76' C80' Fe4' C74' 157.0(9)
C79' C80' Fe4' C73' -54(2)
C76' C80' Fe4' C73' -174(2)
C79' C80' Fe4' C77' 83.4(5)
C76' C80' Fe4' C77' -36.5(3)
C79' C80' Fe4' C75' -124.0(10)
C76' C80' Fe4' C75' 116.1(10)
C79' C80' Fe4' C72' 164.2(18)
C76' C80' Fe4' C72' 44.2(16)
C79' C80' Fe4' C71' -165.2(10)
C76' C80' Fe4' C71' 74.8(10)
C79' C80' Fe4' C76' 119.9(4)
C72' C71' Fe4' C78' -53.4(16)
C75' C71' Fe4' C78' -173.2(18)
C64 C71' Fe4' C78' 57(3)
C72' C71' Fe4' C79' 172(2)
C75' C71' Fe4' C79' 52.7(18)
C64 C71' Fe4' C79' -77(3)
C72' C71' Fe4' C74' 82.0(5)
C75' C71' Fe4' C74' -37.7(4)
C64 C71' Fe4' C74' -167.5(18)
C72' C71' Fe4' C73' 37.7(4)
C75' C71' Fe4' C73' -82.0(5)
C64 C71' Fe4' C73' 148.3(18)
C72' C71' Fe4' C77' -81.2(9)
C75' C71' Fe4' C77' 159.1(9)
C64 C71' Fe4' C77' 29(2)
C72' C71' Fe4' C75' 119.7(4)
C64 C71' Fe4' C75' -130(2)
C75' C71' Fe4' C72' -119.7(4)
C64 C71' Fe4' C72' 110.5(19)
C72' C71' Fe4' C80' -160.9(9)
C75' C71' Fe4' C80' 79.3(9)
C64 C71' Fe4' C80' -50.4(19)
C72' C71' Fe4' C76' -121.3(9)
C75' C71' Fe4' C76' 118.9(9)
C64 C71' Fe4' C76' -10.8(18)
C77' C76' Fe4' C78' -38.0(3)
C80' C76' Fe4' C78' 83.0(5)
C77' C76' Fe4' C79' -83.2(5)
C80' C76' Fe4' C79' 37.7(3)
C77' C76' Fe4' C74' -175.2(19)
C80' C76' Fe4' C74' -54.3(18)
C77' C76' Fe4' C73' 53.7(17)
C80' C76' Fe4' C73' 174.6(19)
C80' C76' Fe4' C77' 121.0(4)
C77' C76' Fe4' C75' 158.5(10)
C80' C76' Fe4' C75' -80.5(9)
C77' C76' Fe4' C72' 78.6(9)
C80' C76' Fe4' C72' -160.4(9)
C77' C76' Fe4' C80' -121.0(4)
C77' C76' Fe4' C71' 118.3(10)
C80' C76' Fe4' C71' -120.7(9)
